data_1566740
loop_
_publ_author_name
'Gunther, S. Olivia'
'Lee, Chun-I'
'Song, Ellen'
'Bhuvanesh, Nattamai'
'Ozerov, Oleg V.'

_publ_section_title
;
 Isolable Fluorinated Triphenymethyl Cation Salts of [HCB11Cl11]-:
 Demonstration of Remarkable Hydride Affinity
;
_journal_name_full 'Chemical Science'
_journal_paper_doi 10.1039/D1SC05936J
_journal_year 2022
_chemical_absolute_configuration ad
_chemical_formula_moiety 'C H B11 Cl11, C19 H9 F6'
_chemical_formula_sum 'C20 H10 B11 Cl11 F6'
_chemical_formula_weight 873.14
_space_group_crystal_system monoclinic
_space_group_IT_number 5
_space_group_name_Hall 'C 2y'
_space_group_name_H-M_alt 'C 1 2 1'
_atom_sites_solution_hydrogens mixed
_atom_sites_solution_primary dual
_audit_creation_date 2021-04-05
_audit_creation_method
;
Olex2 1.3
(compiled 2020.11.12 svn.r5f609507 for OlexSys, GUI svn.r6272)
;
_audit_update_record
;
2021-04-23 deposited with the CCDC.	2022-04-04 downloaded from the CCDC.
;
_cell_angle_alpha 90
_cell_angle_beta 98.580(2)
_cell_angle_gamma 90
_cell_formula_units_Z 6
_cell_length_a 21.8423(11)
_cell_length_b 11.6968(6)
_cell_length_c 19.7476(10)
_cell_measurement_reflns_used 9215
_cell_measurement_temperature 110.0
_cell_measurement_theta_max 30.459
_cell_measurement_theta_min 2.171
_cell_volume 4988.8(4)
_computing_cell_refinement 'SAINT V8.38A (Bruker, 2018)'
_computing_data_reduction 'SAINT V8.38A (Bruker, 2018)'
_computing_molecular_graphics 'Olex2 1.3 (Dolomanov et al., 2009)'
_computing_publication_material 'Olex2 1.3 (Dolomanov et al., 2009)'
_computing_structure_refinement 'XL  (Sheldrick, 2008)'
_computing_structure_solution 'SHELXT 2018/2 (Sheldrick, 2018)'
_diffrn_ambient_temperature 110.0
_diffrn_measured_fraction_theta_full 1.000
_diffrn_measured_fraction_theta_max 0.999
_diffrn_measurement_device_type 'Bruker QUEST PHOTON-III'
_diffrn_measurement_method '\f and \w scans'
_diffrn_radiation_type MoK\a
_diffrn_radiation_wavelength 0.71073
_diffrn_reflns_av_R_equivalents 0.0447
_diffrn_reflns_av_unetI/netI 0.0221
_diffrn_reflns_Laue_measured_fraction_full 1.000
_diffrn_reflns_Laue_measured_fraction_max 0.999
_diffrn_reflns_limit_h_max 31
_diffrn_reflns_limit_h_min -31
_diffrn_reflns_limit_k_max 16
_diffrn_reflns_limit_k_min -16
_diffrn_reflns_limit_l_max 28
_diffrn_reflns_limit_l_min -28
_diffrn_reflns_number 186799
_diffrn_reflns_point_group_measured_fraction_full 1.000
_diffrn_reflns_point_group_measured_fraction_max 0.999
_diffrn_reflns_theta_full 25.242
_diffrn_reflns_theta_max 30.544
_diffrn_reflns_theta_min 1.886
_diffrn_source_current 1.0
_diffrn_source_power 0.05
_diffrn_source_voltage 50.0
_diffrn_standards_number 0
_exptl_absorpt_coefficient_mu 0.971
_exptl_absorpt_correction_T_max 0.3368
_exptl_absorpt_correction_T_min 0.2978
_exptl_absorpt_correction_type multi-scan
_exptl_absorpt_process_details
;
SADABS-2016/2 (Bruker,2016/2) was used for absorption correction.
wR2(int) was 0.0972 before and 0.0559 after correction.
The Ratio of minimum to maximum transmission is 0.8842.
The \l/2 correction factor is Not present.
;
_exptl_crystal_colour red
_exptl_crystal_colour_primary red
_exptl_crystal_density_diffrn 1.744
_exptl_crystal_description block
_exptl_crystal_F_000 2556
_exptl_crystal_size_max 0.217
_exptl_crystal_size_mid 0.182
_exptl_crystal_size_min 0.124
_refine_diff_density_max 0.386
_refine_diff_density_min -0.284
_refine_diff_density_rms 0.046
_refine_ls_abs_structure_details
;
 Flack x determined using 6446 quotients [(I+)-(I-)]/[(I+)+(I-)]
 (Parsons, Flack and Wagner, Acta Cryst. B69 (2013) 249-259).
;
_refine_ls_abs_structure_Flack -0.011(9)
_refine_ls_extinction_method none
_refine_ls_goodness_of_fit_ref 1.061
_refine_ls_hydrogen_treatment constr
_refine_ls_matrix_type full
_refine_ls_number_parameters 673
_refine_ls_number_reflns 15290
_refine_ls_number_restraints 68
_refine_ls_restrained_S_all 1.092
_refine_ls_R_factor_all 0.0264
_refine_ls_R_factor_gt 0.0224
_refine_ls_shift/su_max 0.005
_refine_ls_shift/su_mean 0.000
_refine_ls_structure_factor_coef Fsqd
_refine_ls_weighting_details 'w=1/[\s^2^(Fo^2^)+(0.0287P)^2^+1.2258P] where P=(Fo^2^+2Fc^2^)/3'
_refine_ls_weighting_scheme calc
_refine_ls_wR_factor_gt 0.0531
_refine_ls_wR_factor_ref 0.0542
_reflns_Friedel_coverage 0.914
_reflns_Friedel_fraction_full 1.000
_reflns_Friedel_fraction_max 0.998
_reflns_number_gt 14149
_reflns_number_total 15290
_reflns_threshold_expression 'I > 2\s(I)'
_cod_data_source_file d1sc05936j3.cif
_cod_data_source_block sog556
_cod_database_code 1566740
_shelx_shelxl_version_number 2018/3
_shelx_space_group_comment
;
The symmetry employed for this shelxl refinement is uniquely defined
by the following loop, which should always be used as a source of
symmetry information in preference to the above space-group names.
They are only intended as comments.
;
_shelx_estimated_absorpt_t_max 0.889
_shelx_estimated_absorpt_t_min 0.817
_olex2_refinement_description
;
1. Fixed Uiso
 At 1.2 times of:
  H11 of C11, H3 of C3, H7 of C7, H15 of C15, H17 of C17, H13 of C13, H19 of
  C19, H1C of C1C, H5 of C5, H9 of C9, H28 of C28, H24 of C24, H26 of C26, H30
  of C30, H22 of C22
 At 1.5 times of:
  H6B of C6B
2. Shared sites
{B6B, C6B}
3. Restrained distances
 Cl5C-B5B \\sim Cl5B-B5B \\sim Cl4C-B4B \\sim Cl4B-B4B
 with sigma of 0.005
4. Uiso/Uaniso restraints and constraints
Cl4B \\sim Cl5B \\sim B4B \\sim B5B \\sim Cl5C \\sim Cl4C: within 2A with sigma
of 0.02 and sigma for terminal atoms of 0.04 within 2A
Uanis(B6B) = Uanis(C6B)
5. Rigid body (RIGU) restrains
 Cl4B, Cl5B, B4B, B5B, Cl5C, Cl4C
 with sigma for 1-2 distances of 0.01 and sigma for 1-3 distances of 0.01
6. Others
 Fixed Sof: Cl4B(0.5) Cl5B(0.5) Cl6B(0.5) B6B(0.5) C6B(0.5) H6B(0.5) Cl5C(0.5)
 Cl4C(0.5)
7.a Riding coordinates:
 C6B(H6B)
7.b Aromatic/amide H refined with riding coordinates:
 C3(H3), C5(H5), C7(H7), C9(H9), C11(H11), C13(H13), C15(H15), C17(H17),
 C19(H19), C22(H22), C24(H24), C26(H26), C28(H28), C30(H30)
7.c Boron cage BH refined with riding coordinates:
 C1C(H1C)
;
_olex2_submission_special_instructions 'No special instructions were received'

loop_
_space_group_symop_operation_xyz
'x, y, z'
'-x, y, -z'
'x+1/2, y+1/2, z'
'-x+1/2, y+1/2, -z'

loop_
_atom_site_label
_atom_site_type_symbol
_atom_site_fract_x
_atom_site_fract_y
_atom_site_fract_z
_atom_site_U_iso_or_equiv
_atom_site_adp_type
_atom_site_occupancy
_atom_site_site_symmetry_order
_atom_site_calc_flag
_atom_site_refinement_flags_posn
_atom_site_refinement_flags_adp
_atom_site_refinement_flags_occupancy
_atom_site_disorder_assembly
_atom_site_disorder_group
Cl1 Cl 0.70899(3) 0.51940(5) 1.03151(2) 0.02706(11) Uani 1 1 d . . . . .
Cl2 Cl 0.59020(2) 0.34016(5) 0.94443(3) 0.02709(11) Uani 1 1 d . . . . .
Cl3 Cl 0.66036(2) 0.15637(4) 0.83189(3) 0.02370(10) Uani 1 1 d . . . . .
Cl4 Cl 0.81939(2) 0.22012(4) 0.84996(3) 0.02137(9) Uani 1 1 d . . . . .
Cl5 Cl 0.84923(2) 0.44142(5) 0.97742(3) 0.02638(11) Uani 1 1 d . . . . .
Cl6 Cl 0.60414(3) 0.64437(5) 0.88413(3) 0.03036(12) Uani 1 1 d . . . . .
Cl7 Cl 0.57020(2) 0.41369(5) 0.75784(3) 0.03111(12) Uani 1 1 d . . . . .
Cl8 Cl 0.71754(3) 0.33223(5) 0.69979(3) 0.02674(11) Uani 1 1 d . . . . .
Cl9 Cl 0.84001(2) 0.51448(5) 0.78938(3) 0.02698(11) Uani 1 1 d . . . . .
Cl10 Cl 0.77104(3) 0.70450(4) 0.90698(3) 0.02673(11) Uani 1 1 d . . . . .
Cl11 Cl 0.68442(3) 0.63701(4) 0.73640(3) 0.02789(11) Uani 1 1 d . . . . .
C1C C 0.72439(8) 0.34181(16) 0.92239(10) 0.0157(3) Uani 1 1 d . . . . .
H1C H 0.733218 0.276130 0.963973 0.019 Uiso 1 1 calc R U . . .
B1 B 0.70970(10) 0.48013(18) 0.94562(11) 0.0178(4) Uani 1 1 d . . . . .
B2 B 0.64998(10) 0.39176(19) 0.90123(12) 0.0186(4) Uani 1 1 d . . . . .
B3 B 0.68446(10) 0.29946(18) 0.84525(11) 0.0163(4) Uani 1 1 d . . . . .
B4 B 0.76535(10) 0.33106(19) 0.85488(11) 0.0160(4) Uani 1 1 d . . . . .
B5 B 0.78077(10) 0.44165(19) 0.91686(11) 0.0177(4) Uani 1 1 d . . . . .
B6 B 0.65894(10) 0.53561(19) 0.87446(12) 0.0192(4) Uani 1 1 d . . . . .
B7 B 0.64245(10) 0.4236(2) 0.81218(11) 0.0189(4) Uani 1 1 d . . . . .
B8 B 0.71438(10) 0.38523(19) 0.78338(11) 0.0180(4) Uani 1 1 d . . . . .
B9 B 0.77473(10) 0.47384(19) 0.82800(11) 0.0173(4) Uani 1 1 d . . . . .
B10 B 0.74048(10) 0.56659(19) 0.88452(11) 0.0181(4) Uani 1 1 d . . . . .
B11 B 0.69879(10) 0.53143(19) 0.80174(11) 0.0186(4) Uani 1 1 d . . . . .
Cl1B Cl 0.33982(2) 0.17001(5) 0.48454(4) 0.03787(15) Uani 1 1 d . . . . .
Cl2B Cl 0.42397(2) 0.41651(4) 0.44279(3) 0.02025(9) Uani 1 1 d . . . . .
Cl3B Cl 0.56106(3) 0.31892(4) 0.37465(3) 0.02625(11) Uani 1 1 d . . . . .
Cl4B Cl 0.56944(9) 0.00514(17) 0.38586(9) 0.0264(4) Uani 0.5 1 d D U P A 1
Cl5B Cl 0.43027(8) -0.09256(12) 0.45772(8) 0.0257(3) Uani 0.5 1 d D U P A 1
Cl6B Cl 0.41958(4) 0.15630(9) 0.34177(5) 0.02064(17) Uani 0.5 1 d . . P A 1
B1B B 0.42202(10) 0.1660(2) 0.49456(12) 0.0209(4) Uani 1 1 d . . . . .
B2B B 0.46343(10) 0.29035(17) 0.47359(11) 0.0150(4) Uani 1 1 d . . . . .
B3B B 0.53087(10) 0.24236(18) 0.44010(11) 0.0171(4) Uani 1 1 d . . . . .
B4B B 0.53083(12) 0.08913(19) 0.43999(13) 0.0247(5) Uani 1 1 d D U . . .
B5B B 0.46305(12) 0.04225(19) 0.47366(14) 0.0270(5) Uani 1 1 d D U . . .
B6B B 0.46109(9) 0.16604(19) 0.42303(10) 0.0171(4) Uani 0.5 1 d . . P A 1
C6B C 0.46109(9) 0.16604(19) 0.42303(10) 0.0171(4) Uani 0.5 1 d . . P A 2
H6B H 0.434128 0.159718 0.370267 0.026 Uiso 0.5 1 d R U P A 2
F1 F 0.64976(6) 0.40345(12) 0.15313(7) 0.0311(3) Uani 1 1 d . . . . .
F2 F 0.83907(6) 0.44156(18) 0.29452(9) 0.0500(5) Uani 1 1 d . . . . .
F3 F 0.77641(6) 0.37011(11) 0.56564(7) 0.0280(3) Uani 1 1 d . . . . .
F4 F 0.70317(7) 0.73980(11) 0.59802(7) 0.0291(3) Uani 1 1 d . . . . .
F5 F 0.44750(6) 0.66712(12) 0.41392(8) 0.0320(3) Uani 1 1 d . . . . .
F6 F 0.52214(9) 0.79920(15) 0.21819(8) 0.0496(5) Uani 1 1 d . . . . .
C1 C 0.65356(9) 0.56449(16) 0.37764(10) 0.0192(4) Uani 1 1 d . . . . .
C2 C 0.68468(9) 0.51372(17) 0.32541(10) 0.0195(4) Uani 1 1 d . . . . .
C3 C 0.65036(10) 0.47798(17) 0.26279(11) 0.0216(4) Uani 1 1 d . . . . .
H3 H 0.606495 0.484025 0.255005 0.026 Uiso 1 1 calc R U . . .
C4 C 0.68194(10) 0.43401(17) 0.21306(10) 0.0218(4) Uani 1 1 d . . . . .
C5 C 0.74537(10) 0.42129(19) 0.22242(11) 0.0264(4) Uani 1 1 d . . . . .
H5 H 0.766053 0.390707 0.187435 0.032 Uiso 1 1 calc R U . . .
C6 C 0.77763(10) 0.4548(2) 0.28478(13) 0.0287(5) Uani 1 1 d . . . . .
C7 C 0.74969(10) 0.50177(18) 0.33642(11) 0.0238(4) Uani 1 1 d . . . . .
H7 H 0.773547 0.525415 0.378272 0.029 Uiso 1 1 calc R U . . .
C8 C 0.68007(9) 0.55697(17) 0.44888(10) 0.0188(4) Uani 1 1 d . . . . .
C9 C 0.71493(9) 0.46062(17) 0.47444(11) 0.0204(4) Uani 1 1 d . . . . .
H9 H 0.718842 0.396398 0.445953 0.024 Uiso 1 1 calc R U . . .
C10 C 0.74307(9) 0.46175(17) 0.54138(11) 0.0213(4) Uani 1 1 d . . . . .
C11 C 0.73995(10) 0.55371(18) 0.58485(11) 0.0222(4) Uani 1 1 d . . . . .
H11 H 0.760676 0.553212 0.630704 0.027 Uiso 1 1 calc R U . . .
C12 C 0.70495(10) 0.64676(17) 0.55800(10) 0.0214(4) Uani 1 1 d . . . . .
C13 C 0.67383(9) 0.65054(17) 0.49244(10) 0.0205(4) Uani 1 1 d . . . . .
H13 H 0.648770 0.714370 0.476747 0.025 Uiso 1 1 calc R U . . .
C14 C 0.59616(10) 0.62565(17) 0.35787(10) 0.0212(4) Uani 1 1 d . . . . .
C15 C 0.54874(10) 0.62094(17) 0.39925(11) 0.0207(4) Uani 1 1 d . . . . .
H15 H 0.554856 0.581951 0.441923 0.025 Uiso 1 1 calc R U . . .
C16 C 0.49355(10) 0.67427(18) 0.37608(11) 0.0240(4) Uani 1 1 d . . . . .
C17 C 0.48292(11) 0.73525(19) 0.31553(12) 0.0284(5) Uani 1 1 d . . . . .
H17 H 0.444510 0.772350 0.301052 0.034 Uiso 1 1 calc R U . . .
C18 C 0.53031(13) 0.7397(2) 0.27738(12) 0.0317(5) Uani 1 1 d . . . . .
C19 C 0.58675(11) 0.68756(19) 0.29599(11) 0.0276(5) Uani 1 1 d . . . . .
H19 H 0.618410 0.693098 0.267979 0.033 Uiso 1 1 calc R U . . .
F7 F 0.43606(7) 0.97298(13) 0.22159(7) 0.0356(3) Uani 1 1 d . . . . .
F8 F 0.55693(8) 1.26436(14) 0.14837(9) 0.0434(4) Uani 1 1 d . . . . .
F9 F 0.44355(7) 0.58356(12) -0.11045(9) 0.0401(4) Uani 1 1 d . . . . .
C20 C 0.500000 0.9433(2) 0.000000 0.0172(5) Uani 1 2 d S T P . .
C21 C 0.49848(8) 1.00453(17) 0.06332(10) 0.0181(4) Uani 1 1 d . . . . .
C22 C 0.46714(9) 0.95757(18) 0.11397(11) 0.0209(4) Uani 1 1 d . . . . .
H22 H 0.446264 0.886364 0.106787 0.025 Uiso 1 1 calc R U . . .
C23 C 0.46732(10) 1.0167(2) 0.17404(11) 0.0251(4) Uani 1 1 d . . . . .
C24 C 0.49718(11) 1.1200(2) 0.18713(12) 0.0296(5) Uani 1 1 d . . . . .
H24 H 0.496948 1.158941 0.229294 0.036 Uiso 1 1 calc R U . . .
C25 C 0.52740(10) 1.1644(2) 0.13648(12) 0.0277(4) Uani 1 1 d . . . . .
C26 C 0.52893(9) 1.11080(18) 0.07475(11) 0.0223(4) Uani 1 1 d . . . . .
H26 H 0.549844 1.144293 0.040816 0.027 Uiso 1 1 calc R U . . .
C27 C 0.500000 0.8199(2) 0.000000 0.0192(5) Uani 1 2 d S T P . .
C28 C 0.47057(9) 0.75934(18) -0.05799(12) 0.0224(4) Uani 1 1 d . . . . .
H28 H 0.450789 0.798748 -0.097326 0.027 Uiso 1 1 calc R U . . .
C29 C 0.47147(10) 0.6418(2) -0.05568(13) 0.0279(5) Uani 1 1 d . . . . .
C30 C 0.500000 0.5809(3) 0.000000 0.0326(8) Uani 1 2 d S T P . .
H30 H 0.499998 0.499632 0.000001 0.039 Uiso 1 2 calc R U P . .
Cl5C Cl 0.41593(7) -0.07505(12) 0.43225(8) 0.0274(3) Uani 0.5 1 d D U P A 2
Cl4C Cl 0.55313(9) 0.01794(18) 0.36549(8) 0.0254(3) Uani 0.5 1 d D U P A 2

loop_
_atom_site_aniso_label
_atom_site_aniso_U_11
_atom_site_aniso_U_22
_atom_site_aniso_U_33
_atom_site_aniso_U_23
_atom_site_aniso_U_13
_atom_site_aniso_U_12
Cl1 0.0417(3) 0.0254(2) 0.0162(2) -0.00330(19) 0.0115(2) -0.0026(2)
Cl2 0.0229(2) 0.0254(2) 0.0370(3) 0.0008(2) 0.0176(2) -0.00345(18)
Cl3 0.0231(2) 0.0168(2) 0.0317(3) -0.00406(19) 0.00563(18) -0.00530(18)
Cl4 0.0201(2) 0.0197(2) 0.0258(2) 0.00137(18) 0.00833(18) 0.00409(17)
Cl5 0.0190(2) 0.0338(3) 0.0245(2) -0.0001(2) -0.00282(18) -0.00459(19)
Cl6 0.0312(3) 0.0236(3) 0.0395(3) 0.0026(2) 0.0160(2) 0.0107(2)
Cl7 0.0202(2) 0.0376(3) 0.0324(3) -0.0004(2) -0.0061(2) 0.0016(2)
Cl8 0.0392(3) 0.0266(2) 0.0153(2) -0.00337(19) 0.0069(2) 0.0007(2)
Cl9 0.0251(2) 0.0298(3) 0.0293(3) 0.0012(2) 0.0150(2) -0.0073(2)
Cl10 0.0404(3) 0.0171(2) 0.0240(2) -0.00212(18) 0.0091(2) -0.0097(2)
Cl11 0.0405(3) 0.0232(2) 0.0208(2) 0.00770(19) 0.0071(2) 0.0060(2)
C1C 0.0159(8) 0.0161(8) 0.0159(8) 0.0005(7) 0.0048(7) -0.0020(7)
B1 0.0231(10) 0.0156(9) 0.0160(10) -0.0006(7) 0.0075(8) -0.0011(8)
B2 0.0155(9) 0.0192(10) 0.0221(11) -0.0004(8) 0.0065(8) -0.0018(7)
B3 0.0163(9) 0.0161(10) 0.0169(10) -0.0007(7) 0.0039(8) -0.0012(7)
B4 0.0164(9) 0.0157(9) 0.0168(9) -0.0007(7) 0.0058(7) -0.0005(7)
B5 0.0160(9) 0.0202(10) 0.0171(10) 0.0010(8) 0.0032(7) -0.0030(8)
B6 0.0193(10) 0.0183(10) 0.0214(10) 0.0016(8) 0.0080(8) 0.0028(8)
B7 0.0174(9) 0.0194(10) 0.0199(10) 0.0004(8) 0.0023(8) 0.0010(8)
B8 0.0197(10) 0.0193(10) 0.0156(10) -0.0009(8) 0.0040(8) -0.0012(8)
B9 0.0193(10) 0.0189(10) 0.0153(10) 0.0009(8) 0.0073(8) -0.0029(8)
B10 0.0218(10) 0.0156(9) 0.0181(10) 0.0006(8) 0.0072(8) -0.0024(8)
B11 0.0223(10) 0.0181(10) 0.0157(9) 0.0018(8) 0.0041(8) 0.0024(8)
Cl1B 0.0189(2) 0.0296(3) 0.0690(4) -0.0182(3) 0.0193(2) -0.0093(2)
Cl2B 0.0196(2) 0.01430(19) 0.0271(2) 0.00025(17) 0.00450(17) 0.00344(16)
Cl3B 0.0348(3) 0.0211(2) 0.0272(3) 0.00244(19) 0.0189(2) -0.00274(19)
Cl4B 0.0301(9) 0.0207(7) 0.0306(9) -0.0069(7) 0.0121(7) 0.0059(6)
Cl5B 0.0348(8) 0.0136(6) 0.0286(8) -0.0032(5) 0.0048(6) -0.0075(5)
Cl6B 0.0251(4) 0.0222(4) 0.0133(4) -0.0023(3) -0.0013(3) -0.0009(4)
B1B 0.0193(9) 0.0151(9) 0.0308(12) -0.0048(9) 0.0115(9) -0.0053(8)
B2B 0.0158(9) 0.0120(9) 0.0178(10) -0.0015(7) 0.0049(8) -0.0003(7)
B3B 0.0193(10) 0.0142(9) 0.0197(10) -0.0003(7) 0.0089(8) -0.0008(7)
B4B 0.0292(12) 0.0150(10) 0.0340(13) -0.0037(9) 0.0179(10) 0.0009(9)
B5B 0.0303(12) 0.0127(10) 0.0416(14) -0.0060(9) 0.0174(11) -0.0046(8)
B6B 0.0176(8) 0.0176(9) 0.0163(9) -0.0031(7) 0.0029(7) -0.0031(7)
C6B 0.0176(8) 0.0176(9) 0.0163(9) -0.0031(7) 0.0029(7) -0.0031(7)
F1 0.0368(7) 0.0326(7) 0.0250(6) -0.0067(6) 0.0078(5) 0.0015(6)
F2 0.0212(6) 0.0786(13) 0.0541(10) -0.0317(9) 0.0180(6) -0.0093(7)
F3 0.0314(7) 0.0255(6) 0.0275(7) 0.0045(5) 0.0061(5) 0.0107(5)
F4 0.0466(8) 0.0178(6) 0.0240(6) -0.0043(5) 0.0085(6) 0.0003(5)
F5 0.0295(6) 0.0201(6) 0.0513(8) 0.0040(6) 0.0222(6) 0.0046(5)
F6 0.0715(12) 0.0526(10) 0.0280(8) 0.0203(7) 0.0180(7) 0.0372(9)
C1 0.0255(10) 0.0124(8) 0.0221(9) 0.0021(7) 0.0113(8) -0.0005(7)
C2 0.0255(9) 0.0138(8) 0.0214(9) 0.0019(7) 0.0112(7) -0.0001(7)
C3 0.0255(10) 0.0186(9) 0.0224(10) 0.0024(7) 0.0093(8) 0.0032(7)
C4 0.0312(10) 0.0154(9) 0.0201(9) -0.0002(7) 0.0084(8) 0.0001(8)
C5 0.0315(11) 0.0217(10) 0.0301(11) -0.0053(9) 0.0178(9) -0.0037(8)
C6 0.0224(10) 0.0319(12) 0.0348(12) -0.0079(9) 0.0145(9) -0.0065(8)
C7 0.0258(10) 0.0226(10) 0.0255(10) -0.0016(8) 0.0116(8) -0.0044(8)
C8 0.0219(9) 0.0158(8) 0.0208(9) 0.0006(7) 0.0102(7) -0.0012(7)
C9 0.0221(9) 0.0174(9) 0.0239(10) 0.0002(7) 0.0110(8) -0.0013(7)
C10 0.0226(9) 0.0169(9) 0.0260(10) 0.0041(8) 0.0087(8) 0.0029(7)
C11 0.0254(10) 0.0212(9) 0.0210(10) 0.0022(8) 0.0068(8) -0.0030(8)
C12 0.0272(10) 0.0161(9) 0.0231(9) -0.0015(7) 0.0110(8) -0.0026(7)
C13 0.0248(9) 0.0154(9) 0.0236(9) 0.0021(7) 0.0115(7) 0.0002(7)
C14 0.0283(10) 0.0174(9) 0.0195(9) 0.0015(7) 0.0087(8) 0.0047(7)
C15 0.0276(10) 0.0146(8) 0.0217(9) 0.0014(7) 0.0099(8) 0.0012(7)
C16 0.0286(10) 0.0152(9) 0.0306(11) -0.0005(8) 0.0121(8) 0.0013(8)
C17 0.0335(12) 0.0226(10) 0.0287(11) -0.0013(8) 0.0031(9) 0.0102(9)
C18 0.0474(14) 0.0263(11) 0.0225(10) 0.0059(9) 0.0086(10) 0.0158(10)
C19 0.0416(12) 0.0235(11) 0.0211(10) 0.0047(8) 0.0155(9) 0.0120(9)
F7 0.0425(8) 0.0405(8) 0.0284(7) 0.0109(6) 0.0201(6) 0.0182(6)
F8 0.0411(9) 0.0353(8) 0.0545(10) -0.0235(7) 0.0094(7) -0.0098(7)
F9 0.0312(7) 0.0278(7) 0.0625(10) -0.0223(7) 0.0113(7) -0.0063(6)
C20 0.0096(10) 0.0190(12) 0.0231(13) 0.000 0.0029(9) 0.000
C21 0.0144(8) 0.0194(9) 0.0202(9) 0.0003(7) 0.0023(7) 0.0026(7)
C22 0.0180(9) 0.0225(9) 0.0229(10) 0.0037(8) 0.0048(7) 0.0057(7)
C23 0.0247(10) 0.0299(11) 0.0221(10) 0.0061(8) 0.0078(8) 0.0139(8)
C24 0.0278(11) 0.0347(12) 0.0259(11) -0.0061(9) 0.0023(9) 0.0122(9)
C25 0.0225(10) 0.0240(10) 0.0356(12) -0.0096(9) 0.0013(8) 0.0033(8)
C26 0.0181(9) 0.0219(10) 0.0269(10) -0.0019(8) 0.0032(8) 0.0012(7)
C27 0.0129(11) 0.0198(13) 0.0263(14) 0.000 0.0075(10) 0.000
C28 0.0168(9) 0.0227(10) 0.0295(11) -0.0050(8) 0.0089(8) -0.0018(7)
C29 0.0186(9) 0.0244(11) 0.0433(13) -0.0098(9) 0.0131(9) -0.0045(8)
C30 0.0220(15) 0.0177(14) 0.063(2) 0.000 0.0210(15) 0.000
Cl5C 0.0321(7) 0.0147(6) 0.0344(8) -0.0069(6) 0.0017(6) -0.0059(5)
Cl4C 0.0328(10) 0.0235(7) 0.0213(8) -0.0064(6) 0.0080(6) 0.0076(6)

loop_
_atom_type_symbol
_atom_type_description
_atom_type_scat_dispersion_real
_atom_type_scat_dispersion_imag
_atom_type_scat_source
C C 0.0033 0.0016 'International Tables Vol C Tables 4.2.6.8 and 6.1.1.4'
H H 0.0000 0.0000 'International Tables Vol C Tables 4.2.6.8 and 6.1.1.4'
B B 0.0013 0.0007 'International Tables Vol C Tables 4.2.6.8 and 6.1.1.4'
Cl Cl 0.1484 0.1585 'International Tables Vol C Tables 4.2.6.8 and 6.1.1.4'
F F 0.0171 0.0103 'International Tables Vol C Tables 4.2.6.8 and 6.1.1.4'

loop_
_geom_angle_atom_site_label_1
_geom_angle_atom_site_label_2
_geom_angle_atom_site_label_3
_geom_angle
_geom_angle_site_symmetry_1
_geom_angle_site_symmetry_3
_geom_angle_publ_flag
B1 C1C H1C 117.8 . . ?
B2 C1C H1C 117.7 . . ?
B2 C1C B1 62.56(13) . . ?
B3 C1C H1C 117.6 . . ?
B3 C1C B1 114.70(15) . . ?
B3 C1C B2 62.89(12) . . ?
B3 C1C B4 62.82(12) . . ?
B3 C1C B5 114.61(15) . . ?
B4 C1C H1C 117.8 . . ?
B4 C1C B1 114.47(14) . . ?
B4 C1C B2 114.80(15) . . ?
B5 C1C H1C 117.9 . . ?
B5 C1C B1 62.70(12) . . ?
B5 C1C B2 114.56(15) . . ?
B5 C1C B4 62.45(12) . . ?
Cl1 B1 B2 120.84(14) . . ?
Cl1 B1 B5 120.32(15) . . ?
Cl1 B1 B6 124.93(15) . . ?
Cl1 B1 B10 124.28(15) . . ?
C1C B1 Cl1 122.01(14) . . ?
C1C B1 B2 58.57(12) . . ?
C1C B1 B5 58.31(12) . . ?
C1C B1 B6 104.54(15) . . ?
C1C B1 B10 104.39(14) . . ?
B2 B1 B5 107.65(15) . . ?
B6 B1 B2 60.01(13) . . ?
B6 B1 B5 108.02(15) . . ?
B6 B1 B10 60.74(13) . . ?
B10 B1 B2 108.52(16) . . ?
B10 B1 B5 59.64(12) . . ?
Cl2 B2 B1 119.86(15) . . ?
Cl2 B2 B3 120.06(14) . . ?
Cl2 B2 B6 125.92(14) . . ?
Cl2 B2 B7 125.56(15) . . ?
C1C B2 Cl2 120.39(15) . . ?
C1C B2 B1 58.88(12) . . ?
C1C B2 B3 58.35(12) . . ?
C1C B2 B6 104.54(15) . . ?
C1C B2 B7 104.82(14) . . ?
B1 B2 B3 107.93(15) . . ?
B6 B2 B1 59.70(13) . . ?
B6 B2 B3 108.12(15) . . ?
B7 B2 B1 108.43(15) . . ?
B7 B2 B3 60.12(12) . . ?
B7 B2 B6 60.51(13) . . ?
Cl3 B3 B2 121.43(14) . . ?
Cl3 B3 B4 118.74(14) . . ?
Cl3 B3 B7 126.22(15) . . ?
Cl3 B3 B8 124.39(14) . . ?
C1C B3 Cl3 120.61(14) . . ?
C1C B3 B2 58.75(12) . . ?
C1C B3 B4 58.75(11) . . ?
C1C B3 B7 104.80(15) . . ?
C1C B3 B8 104.92(15) . . ?
B4 B3 B2 108.06(15) . . ?
B4 B3 B7 108.42(15) . . ?
B7 B3 B2 59.70(12) . . ?
B8 B3 B2 108.40(15) . . ?
B8 B3 B4 59.85(12) . . ?
B8 B3 B7 60.81(12) . . ?
Cl4 B4 B3 120.01(14) . . ?
Cl4 B4 B5 120.85(14) . . ?
Cl4 B4 B8 124.20(14) . . ?
Cl4 B4 B9 124.56(13) . . ?
C1C B4 Cl4 121.75(14) . . ?
C1C B4 B3 58.43(11) . . ?
C1C B4 B5 58.63(11) . . ?
C1C B4 B8 104.67(14) . . ?
C1C B4 B9 105.08(14) . . ?
B5 B4 B3 107.84(14) . . ?
B5 B4 B8 108.60(15) . . ?
B8 B4 B3 59.84(12) . . ?
B9 B4 B3 108.63(15) . . ?
B9 B4 B5 60.17(12) . . ?
B9 B4 B8 60.90(12) . . ?
Cl5 B5 B1 118.15(14) . . ?
Cl5 B5 B4 121.21(14) . . ?
Cl5 B5 B9 126.67(14) . . ?
Cl5 B5 B10 124.60(15) . . ?
C1C B5 Cl5 119.94(14) . . ?
C1C B5 B1 58.99(11) . . ?
C1C B5 B4 58.92(12) . . ?
C1C B5 B9 105.01(15) . . ?
C1C B5 B10 105.18(15) . . ?
B4 B5 B1 108.52(14) . . ?
B4 B5 B9 59.79(12) . . ?
B9 B5 B1 108.64(15) . . ?
B10 B5 B1 59.99(12) . . ?
B10 B5 B4 108.57(15) . . ?
B10 B5 B9 60.75(13) . . ?
Cl6 B6 B1 121.82(15) . . ?
Cl6 B6 B2 122.56(14) . . ?
Cl6 B6 B7 121.75(15) . . ?
Cl6 B6 B10 121.04(15) . . ?
Cl6 B6 B11 121.50(15) . . ?
B1 B6 B2 60.29(13) . . ?
B1 B6 B7 108.23(15) . . ?
B1 B6 B10 59.73(13) . . ?
B1 B6 B11 107.70(15) . . ?
B2 B6 B7 59.69(13) . . ?
B2 B6 B10 107.94(15) . . ?
B2 B6 B11 107.49(15) . . ?
B7 B6 B10 108.46(15) . . ?
B11 B6 B7 60.12(12) . . ?
B11 B6 B10 60.11(12) . . ?
Cl7 B7 B2 121.73(14) . . ?
Cl7 B7 B3 121.94(15) . . ?
Cl7 B7 B6 122.09(15) . . ?
Cl7 B7 B8 122.02(15) . . ?
Cl7 B7 B11 122.65(15) . . ?
B2 B7 B3 60.18(12) . . ?
B2 B7 B6 59.80(13) . . ?
B2 B7 B8 107.60(15) . . ?
B2 B7 B11 107.25(15) . . ?
B3 B7 B6 107.61(15) . . ?
B3 B7 B8 59.33(12) . . ?
B3 B7 B11 106.81(15) . . ?
B6 B7 B8 107.58(15) . . ?
B11 B7 B6 59.70(12) . . ?
B11 B7 B8 59.67(12) . . ?
Cl8 B8 B3 120.75(14) . . ?
Cl8 B8 B4 120.49(14) . . ?
Cl8 B8 B7 122.44(15) . . ?
Cl8 B8 B9 121.95(14) . . ?
Cl8 B8 B11 123.83(15) . . ?
B3 B8 B4 60.30(12) . . ?
B3 B8 B7 59.86(12) . . ?
B3 B8 B9 107.80(15) . . ?
B3 B8 B11 107.40(15) . . ?
B4 B8 B7 108.03(15) . . ?
B4 B8 B9 59.39(12) . . ?
B4 B8 B11 107.14(15) . . ?
B9 B8 B7 108.09(15) . . ?
B11 B8 B7 59.87(13) . . ?
B11 B8 B9 59.92(13) . . ?
Cl9 B9 B5 122.20(15) . . ?
Cl9 B9 B8 121.27(14) . . ?
Cl9 B9 B10 122.64(14) . . ?
Cl9 B9 B11 122.78(14) . . ?
B4 B9 Cl9 121.04(14) . . ?
B4 B9 B5 60.05(12) . . ?
B4 B9 B8 59.71(12) . . ?
B4 B9 B10 107.77(14) . . ?
B4 B9 B11 107.28(15) . . ?
B5 B9 B8 107.57(15) . . ?
B5 B9 B10 59.48(12) . . ?
B5 B9 B11 107.08(14) . . ?
B10 B9 B8 108.01(15) . . ?
B11 B9 B8 59.79(13) . . ?
B11 B9 B10 60.02(12) . . ?
Cl10 B10 B1 120.81(14) . . ?
Cl10 B10 B6 122.63(15) . . ?
Cl10 B10 B9 121.83(14) . . ?
Cl10 B10 B11 123.76(14) . . ?
B1 B10 B6 59.53(12) . . ?
B1 B10 B9 108.18(15) . . ?
B1 B10 B11 107.16(15) . . ?
B5 B10 Cl10 120.68(15) . . ?
B5 B10 B1 60.37(12) . . ?
B5 B10 B6 107.65(15) . . ?
B5 B10 B9 59.77(12) . . ?
B5 B10 B11 107.20(15) . . ?
B9 B10 B6 107.85(15) . . ?
B11 B10 B6 59.62(13) . . ?
B11 B10 B9 59.88(12) . . ?
Cl11 B11 B6 120.60(14) . . ?
Cl11 B11 B7 121.39(15) . . ?
Cl11 B11 B8 122.28(14) . . ?
Cl11 B11 B9 121.72(14) . . ?
Cl11 B11 B10 120.76(14) . . ?
B6 B11 B7 60.17(13) . . ?
B6 B11 B8 108.59(15) . . ?
B6 B11 B9 108.55(15) . . ?
B6 B11 B10 60.27(13) . . ?
B7 B11 B10 108.63(15) . . ?
B8 B11 B7 60.46(12) . . ?
B8 B11 B9 60.30(12) . . ?
B8 B11 B10 108.48(15) . . ?
B9 B11 B7 108.86(15) . . ?
B9 B11 B10 60.10(12) . . ?
Cl1B B1B B2B 119.25(15) . . ?
Cl1B B1B B5B 122.01(15) . . ?
B3B B1B Cl1B 122.42(14) 2_656 . ?
B3B B1B B2B 60.01(12) 2_656 . ?
B3B B1B B4B 60.83(13) 2_656 2_656 ?
B3B B1B B5B 108.74(16) 2_656 . ?
B4B B1B Cl1B 124.20(15) 2_656 . ?
B4B B1B B2B 108.75(15) 2_656 . ?
B4B B1B B5B 59.98(15) 2_656 . ?
B5B B1B B2B 108.46(14) . . ?
B6B B1B Cl1B 120.96(16) . . ?
B6B B1B B2B 59.44(12) . . ?
B6B B1B B3B 106.69(14) . 2_656 ?
B6B B1B B4B 106.71(15) . 2_656 ?
B6B B1B B5B 59.51(13) . . ?
C6B B1B Cl1B 120.96(16) . . ?
C6B B1B B2B 59.44(12) . . ?
C6B B1B B5B 59.51(13) . . ?
Cl2B B2B B1B 121.26(14) . . ?
Cl2B B2B B2B 123.50(7) . 2_656 ?
Cl2B B2B B3B 123.53(14) . 2_656 ?
Cl2B B2B B3B 121.27(14) . . ?
B2B B2B B1B 107.78(13) 2_656 . ?
B2B B2B B3B 59.94(13) 2_656 . ?
B2B B2B B3B 60.58(14) 2_656 2_656 ?
B3B B2B B1B 107.56(14) . . ?
B3B B2B B1B 59.28(13) 2_656 . ?
B3B B2B B3B 108.09(15) 2_656 . ?
B6B B2B Cl2B 121.48(14) . . ?
B6B B2B B1B 59.21(11) . . ?
B6B B2B B2B 106.33(12) . 2_656 ?
B6B B2B B3B 105.93(15) . 2_656 ?
B6B B2B B3B 59.20(11) . . ?
C6B B2B Cl2B 121.48(14) . . ?
C6B B2B B1B 59.21(11) . . ?
C6B B2B B3B 59.20(11) . . ?
Cl3B B3B B2B 123.80(14) . 2_656 ?
Cl3B B3B B2B 121.65(14) . . ?
Cl3B B3B B4B 120.20(15) . . ?
B1B B3B Cl3B 123.12(14) 2_656 . ?
B1B B3B B2B 108.05(15) 2_656 . ?
B1B B3B B2B 60.72(13) 2_656 2_656 ?
B1B B3B B4B 59.72(14) 2_656 . ?
B2B B3B B2B 59.48(14) 2_656 . ?
B2B B3B B4B 108.43(16) 2_656 . ?
B4B B3B B2B 108.25(15) . . ?
B6B B3B Cl3B 121.48(15) . . ?
B6B B3B B1B 106.10(15) . 2_656 ?
B6B B3B B2B 106.18(14) . 2_656 ?
B6B B3B B2B 59.48(12) . . ?
B6B B3B B4B 59.39(13) . . ?
C6B B3B Cl3B 121.48(15) . . ?
C6B B3B B2B 59.48(12) . . ?
C6B B3B B4B 59.39(13) . . ?
Cl4B B4B B1B 116.59(17) . 2_656 ?
Cl4B B4B B3B 124.02(17) . . ?
Cl4B B4B B5B 115.91(16) . 2_656 ?
Cl4B B4B B5B 123.45(16) . . ?
Cl4B B4B B6B 130.63(18) . . ?
B1B B4B B3B 59.46(13) 2_656 . ?
B1B B4B B5B 60.30(14) 2_656 2_656 ?
B1B B4B B5B 107.83(16) 2_656 . ?
B1B B4B Cl4C 128.70(17) 2_656 . ?
B3B B4B B5B 107.76(15) . . ?
B3B B4B Cl4C 117.29(17) . . ?
B5B B4B B3B 107.90(16) 2_656 . ?
B5B B4B B5B 59.93(18) 2_656 . ?
B5B B4B Cl4C 119.64(17) . . ?
B5B B4B Cl4C 130.09(16) 2_656 . ?
B6B B4B B1B 105.79(15) . 2_656 ?
B6B B4B B3B 59.25(13) . . ?
B6B B4B B5B 106.25(14) . 2_656 ?
B6B B4B B5B 59.22(13) . . ?
C6B B4B B3B 59.25(13) . . ?
C6B B4B B5B 59.22(13) . . ?
C6B B4B Cl4C 114.16(17) . . ?
Cl5B B5B B1B 124.73(16) . . ?
Cl5B B5B B4B 115.02(16) . 2_656 ?
Cl5B B5B B4B 123.29(16) . . ?
Cl5B B5B B5B 114.65(11) . 2_656 ?
Cl5B B5B B6B 132.01(19) . . ?
B1B B5B B4B 107.96(15) . . ?
B1B B5B B5B 107.88(16) . 2_656 ?
B1B B5B Cl5C 116.28(16) . . ?
B4B B5B B1B 59.72(13) 2_656 . ?
B4B B5B B4B 108.22(15) 2_656 . ?
B4B B5B B5B 60.58(17) 2_656 2_656 ?
B4B B5B Cl5C 128.02(16) 2_656 . ?
B4B B5B Cl5C 120.15(16) . . ?
B5B B5B B4B 59.49(16) 2_656 . ?
B5B B5B Cl5C 131.20(10) 2_656 . ?
B6B B5B B1B 59.49(13) . . ?
B6B B5B B4B 106.49(14) . 2_656 ?
B6B B5B B4B 59.29(13) . . ?
B6B B5B B5B 105.96(14) . 2_656 ?
C6B B5B B1B 59.49(13) . . ?
C6B B5B B4B 59.29(13) . . ?
C6B B5B Cl5C 113.50(18) . . ?
Cl6B B6B B1B 119.82(14) . . ?
Cl6B B6B B2B 123.30(15) . . ?
Cl6B B6B B3B 122.21(14) . . ?
Cl6B B6B B4B 117.63(14) . . ?
Cl6B B6B B5B 116.10(15) . . ?
B1B B6B B2B 61.35(12) . . ?
B1B B6B B4B 110.97(16) . . ?
B1B B6B B5B 61.01(13) . . ?
B3B B6B B1B 110.98(15) . . ?
B3B B6B B2B 61.31(12) . . ?
B3B B6B B4B 61.36(12) . . ?
B3B B6B B5B 111.30(16) . . ?
B4B B6B B2B 111.32(15) . . ?
B5B B6B B2B 111.22(15) . . ?
B5B B6B B4B 61.50(14) . . ?
B1B C6B B2B 61.35(12) . . ?
B1B C6B B4B 110.97(16) . . ?
B1B C6B B5B 61.01(13) . . ?
B1B C6B H6B 119.8 . . ?
B2B C6B H6B 123.3 . . ?
B3B C6B B1B 110.98(15) . . ?
B3B C6B B2B 61.31(12) . . ?
B3B C6B B4B 61.36(12) . . ?
B3B C6B B5B 111.30(16) . . ?
B3B C6B H6B 122.2 . . ?
B4B C6B B2B 111.32(15) . . ?
B4B C6B H6B 117.6 . . ?
B5B C6B B2B 111.22(15) . . ?
B5B C6B B4B 61.50(14) . . ?
B5B C6B H6B 116.1 . . ?
C2 C1 C14 119.48(18) . . ?
C8 C1 C2 120.54(18) . . ?
C8 C1 C14 119.96(17) . . ?
C3 C2 C1 120.16(18) . . ?
C3 C2 C7 119.79(18) . . ?
C7 C2 C1 120.04(19) . . ?
C2 C3 H3 120.7 . . ?
C4 C3 C2 118.51(19) . . ?
C4 C3 H3 120.7 . . ?
F1 C4 C3 118.59(19) . . ?
F1 C4 C5 118.48(18) . . ?
C5 C4 C3 122.9(2) . . ?
C4 C5 H5 121.4 . . ?
C4 C5 C6 117.25(19) . . ?
C6 C5 H5 121.4 . . ?
F2 C6 C5 117.59(19) . . ?
F2 C6 C7 119.1(2) . . ?
C7 C6 C5 123.3(2) . . ?
C2 C7 H7 120.9 . . ?
C6 C7 C2 118.2(2) . . ?
C6 C7 H7 120.9 . . ?
C9 C8 C1 120.97(18) . . ?
C9 C8 C13 119.83(19) . . ?
C13 C8 C1 119.10(18) . . ?
C8 C9 H9 120.7 . . ?
C10 C9 C8 118.51(19) . . ?
C10 C9 H9 120.7 . . ?
F3 C10 C9 118.49(18) . . ?
F3 C10 C11 118.23(19) . . ?
C9 C10 C11 123.26(19) . . ?
C10 C11 H11 121.7 . . ?
C10 C11 C12 116.6(2) . . ?
C12 C11 H11 121.7 . . ?
F4 C12 C11 118.08(19) . . ?
F4 C12 C13 118.29(18) . . ?
C13 C12 C11 123.59(19) . . ?
C8 C13 H13 120.9 . . ?
C12 C13 C8 118.14(19) . . ?
C12 C13 H13 120.9 . . ?
C15 C14 C1 120.37(18) . . ?
C19 C14 C1 119.80(18) . . ?
C19 C14 C15 119.81(19) . . ?
C14 C15 H15 120.9 . . ?
C16 C15 C14 118.18(19) . . ?
C16 C15 H15 120.9 . . ?
F5 C16 C15 118.66(19) . . ?
F5 C16 C17 118.08(19) . . ?
C15 C16 C17 123.3(2) . . ?
C16 C17 H17 121.5 . . ?
C18 C17 C16 116.9(2) . . ?
C18 C17 H17 121.5 . . ?
F6 C18 C17 118.9(2) . . ?
F6 C18 C19 117.2(2) . . ?
C17 C18 C19 123.8(2) . . ?
C14 C19 H19 121.0 . . ?
C18 C19 C14 117.9(2) . . ?
C18 C19 H19 121.0 . . ?
C21 C20 C21 120.6(2) . 2_655 ?
C27 C20 C21 119.69(12) . . ?
C27 C20 C21 119.69(12) . 2_655 ?
C22 C21 C20 119.90(18) . . ?
C22 C21 C26 119.88(19) . . ?
C26 C21 C20 120.22(18) . . ?
C21 C22 H22 120.7 . . ?
C23 C22 C21 118.6(2) . . ?
C23 C22 H22 120.7 . . ?
F7 C23 C22 118.4(2) . . ?
F7 C23 C24 118.6(2) . . ?
C22 C23 C24 122.9(2) . . ?
C23 C24 H24 121.4 . . ?
C23 C24 C25 117.3(2) . . ?
C25 C24 H24 121.4 . . ?
F8 C25 C24 118.2(2) . . ?
F8 C25 C26 118.6(2) . . ?
C26 C25 C24 123.3(2) . . ?
C21 C26 H26 121.0 . . ?
C25 C26 C21 118.0(2) . . ?
C25 C26 H26 121.0 . . ?
C28 C27 C20 120.01(14) 2_655 . ?
C28 C27 C20 120.01(14) . . ?
C28 C27 C28 120.0(3) 2_655 . ?
C27 C28 H28 121.0 . . ?
C29 C28 C27 118.1(2) . . ?
C29 C28 H28 121.0 . . ?
F9 C29 C28 118.5(2) . . ?
F9 C29 C30 118.4(2) . . ?
C28 C29 C30 123.1(2) . . ?
C29 C30 C29 117.7(3) . 2_655 ?
C29 C30 H30 121.2 2_655 . ?
C29 C30 H30 121.2 . . ?

loop_
_geom_bond_atom_site_label_1
_geom_bond_atom_site_label_2
_geom_bond_distance
_geom_bond_site_symmetry_2
_geom_bond_publ_flag
Cl1 B1 1.759(2) . ?
Cl2 B2 1.769(2) . ?
Cl3 B3 1.763(2) . ?
Cl4 B4 1.766(2) . ?
Cl5 B5 1.770(2) . ?
Cl6 B6 1.777(2) . ?
Cl7 B7 1.775(2) . ?
Cl8 B8 1.774(2) . ?
Cl9 B9 1.779(2) . ?
Cl10 B10 1.776(2) . ?
Cl11 B11 1.780(2) . ?
C1C H1C 1.1200 . ?
C1C B1 1.725(3) . ?
C1C B2 1.719(3) . ?
C1C B3 1.712(3) . ?
C1C B4 1.717(3) . ?
C1C B5 1.712(3) . ?
B1 B2 1.788(3) . ?
B1 B5 1.788(3) . ?
B1 B6 1.778(3) . ?
B1 B10 1.781(3) . ?
B2 B3 1.790(3) . ?
B2 B6 1.783(3) . ?
B2 B7 1.781(3) . ?
B3 B4 1.787(3) . ?
B3 B7 1.789(3) . ?
B3 B8 1.779(3) . ?
B4 B5 1.778(3) . ?
B4 B8 1.779(3) . ?
B4 B9 1.773(3) . ?
B5 B9 1.780(3) . ?
B5 B10 1.775(3) . ?
B6 B7 1.796(3) . ?
B6 B10 1.799(3) . ?
B6 B11 1.787(3) . ?
B7 B8 1.806(3) . ?
B7 B11 1.795(3) . ?
B8 B9 1.800(3) . ?
B8 B11 1.791(3) . ?
B9 B10 1.798(3) . ?
B9 B11 1.794(3) . ?
B10 B11 1.796(3) . ?
Cl1B B1B 1.777(2) . ?
Cl2B B2B 1.770(2) . ?
Cl3B B3B 1.778(2) . ?
Cl4B B4B 1.757(3) . ?
Cl5B B5B 1.741(3) . ?
Cl6B B6B 1.725(2) . ?
B1B B2B 1.794(3) . ?
B1B B3B 1.768(3) 2_656 ?
B1B B4B 1.773(4) 2_656 ?
B1B B5B 1.783(3) . ?
B1B B6B 1.756(3) . ?
B1B C6B 1.756(3) . ?
B2B B2B 1.773(4) 2_656 ?
B2B B3B 1.793(3) . ?
B2B B3B 1.781(3) 2_656 ?
B2B B6B 1.760(3) . ?
B2B C6B 1.760(3) . ?
B3B B4B 1.792(3) . ?
B3B B6B 1.755(3) . ?
B3B C6B 1.755(3) . ?
B4B B5B 1.777(4) 2_656 ?
B4B B5B 1.797(3) . ?
B4B B6B 1.758(3) . ?
B4B C6B 1.758(3) . ?
B4B Cl4C 1.819(3) . ?
B5B B5B 1.785(6) 2_656 ?
B5B B6B 1.756(3) . ?
B5B C6B 1.756(3) . ?
B5B Cl5C 1.833(3) . ?
C6B H6B 1.1201 . ?
F1 C4 1.332(2) . ?
F2 C6 1.336(3) . ?
F3 C10 1.343(2) . ?
F4 C12 1.349(2) . ?
F5 C16 1.342(2) . ?
F6 C18 1.349(3) . ?
C1 C2 1.445(3) . ?
C1 C8 1.442(3) . ?
C1 C14 1.446(3) . ?
C2 C3 1.411(3) . ?
C2 C7 1.411(3) . ?
C3 H3 0.9500 . ?
C3 C4 1.381(3) . ?
C4 C5 1.378(3) . ?
C5 H5 0.9500 . ?
C5 C6 1.381(3) . ?
C6 C7 1.378(3) . ?
C7 H7 0.9500 . ?
C8 C9 1.411(3) . ?
C8 C13 1.411(3) . ?
C9 H9 0.9500 . ?
C9 C10 1.372(3) . ?
C10 C11 1.384(3) . ?
C11 H11 0.9500 . ?
C11 C12 1.389(3) . ?
C12 C13 1.370(3) . ?
C13 H13 0.9500 . ?
C14 C15 1.413(3) . ?
C14 C19 1.409(3) . ?
C15 H15 0.9500 . ?
C15 C16 1.374(3) . ?
C16 C17 1.382(3) . ?
C17 H17 0.9500 . ?
C17 C18 1.369(3) . ?
C18 C19 1.376(3) . ?
C19 H19 0.9500 . ?
F7 C23 1.342(3) . ?
F8 C25 1.339(3) . ?
F9 C29 1.345(3) . ?
C20 C21 1.446(2) 2_655 ?
C20 C21 1.446(2) . ?
C20 C27 1.443(4) . ?
C21 C22 1.405(3) . ?
C21 C26 1.412(3) . ?
C22 H22 0.9500 . ?
C22 C23 1.373(3) . ?
C23 C24 1.379(4) . ?
C24 H24 0.9500 . ?
C24 C25 1.379(3) . ?
C25 C26 1.376(3) . ?
C26 H26 0.9500 . ?
C27 C28 1.417(3) 2_655 ?
C27 C28 1.417(3) . ?
C28 H28 0.9500 . ?
C28 C29 1.375(3) . ?
C29 C30 1.379(3) . ?
C30 H30 0.9500 . ?

loop_
_geom_torsion_atom_site_label_1
_geom_torsion_atom_site_label_2
_geom_torsion_atom_site_label_3
_geom_torsion_atom_site_label_4
_geom_torsion
_geom_torsion_site_symmetry_1
_geom_torsion_site_symmetry_2
_geom_torsion_site_symmetry_3
_geom_torsion_site_symmetry_4
_geom_torsion_publ_flag
Cl1 B1 B2 Cl2 -1.4(2) . . . . ?
Cl1 B1 B2 C1C -111.01(17) . . . . ?
Cl1 B1 B2 B3 -143.90(15) . . . . ?
Cl1 B1 B2 B6 115.17(18) . . . . ?
Cl1 B1 B2 B7 152.46(15) . . . . ?
Cl1 B1 B5 Cl5 1.3(2) . . . . ?
Cl1 B1 B5 C1C 111.13(17) . . . . ?
Cl1 B1 B5 B4 144.35(15) . . . . ?
Cl1 B1 B5 B9 -152.20(14) . . . . ?
Cl1 B1 B5 B10 -114.43(18) . . . . ?
Cl1 B1 B6 Cl6 3.4(3) . . . . ?
Cl1 B1 B6 B2 -108.60(18) . . . . ?
Cl1 B1 B6 B7 -145.48(15) . . . . ?
Cl1 B1 B6 B10 113.34(19) . . . . ?
Cl1 B1 B6 B11 150.96(15) . . . . ?
Cl1 B1 B10 Cl10 -2.2(3) . . . . ?
Cl1 B1 B10 B5 107.98(19) . . . . ?
Cl1 B1 B10 B6 -114.35(19) . . . . ?
Cl1 B1 B10 B9 145.21(16) . . . . ?
Cl1 B1 B10 B11 -151.62(15) . . . . ?
Cl2 B2 B3 Cl3 -0.2(2) . . . . ?
Cl2 B2 B3 C1C -109.27(18) . . . . ?
Cl2 B2 B3 B4 -142.53(15) . . . . ?
Cl2 B2 B3 B7 116.25(18) . . . . ?
Cl2 B2 B3 B8 154.10(15) . . . . ?
Cl2 B2 B6 Cl6 -4.1(3) . . . . ?
Cl2 B2 B6 B1 106.8(2) . . . . ?
Cl2 B2 B6 B7 -114.54(19) . . . . ?
Cl2 B2 B6 B10 144.14(16) . . . . ?
Cl2 B2 B6 B11 -152.42(16) . . . . ?
Cl2 B2 B7 Cl7 3.8(3) . . . . ?
Cl2 B2 B7 B3 -107.42(19) . . . . ?
Cl2 B2 B7 B6 115.10(19) . . . . ?
Cl2 B2 B7 B8 -144.42(16) . . . . ?
Cl2 B2 B7 B11 152.73(15) . . . . ?
Cl3 B3 B4 Cl4 0.7(2) . . . . ?
Cl3 B3 B4 C1C -110.28(17) . . . . ?
Cl3 B3 B4 B5 -143.19(14) . . . . ?
Cl3 B3 B4 B8 115.24(17) . . . . ?
Cl3 B3 B4 B9 153.11(14) . . . . ?
Cl3 B3 B7 Cl7 -2.2(3) . . . . ?
Cl3 B3 B7 B2 108.70(18) . . . . ?
Cl3 B3 B7 B6 146.49(15) . . . . ?
Cl3 B3 B7 B8 -113.12(18) . . . . ?
Cl3 B3 B7 B11 -150.70(15) . . . . ?
Cl3 B3 B8 Cl8 3.9(3) . . . . ?
Cl3 B3 B8 B4 -106.04(18) . . . . ?
Cl3 B3 B8 B7 115.97(19) . . . . ?
Cl3 B3 B8 B9 -143.04(15) . . . . ?
Cl3 B3 B8 B11 153.78(15) . . . . ?
Cl4 B4 B5 Cl5 -2.3(2) . . . . ?
Cl4 B4 B5 C1C -110.72(17) . . . . ?
Cl4 B4 B5 B1 -143.97(14) . . . . ?
Cl4 B4 B5 B9 114.78(17) . . . . ?
Cl4 B4 B5 B10 152.39(14) . . . . ?
Cl4 B4 B8 Cl8 -2.6(2) . . . . ?
Cl4 B4 B8 B3 107.74(18) . . . . ?
Cl4 B4 B8 B7 145.23(15) . . . . ?
Cl4 B4 B8 B9 -114.00(17) . . . . ?
Cl4 B4 B8 B11 -151.64(15) . . . . ?
Cl4 B4 B9 Cl9 2.9(3) . . . . ?
Cl4 B4 B9 B5 -108.83(18) . . . . ?
Cl4 B4 B9 B8 113.43(18) . . . . ?
Cl4 B4 B9 B10 -145.68(15) . . . . ?
Cl4 B4 B9 B11 151.05(15) . . . . ?
Cl5 B5 B9 Cl9 -1.6(3) . . . . ?
Cl5 B5 B9 B4 108.30(19) . . . . ?
Cl5 B5 B9 B8 145.82(16) . . . . ?
Cl5 B5 B9 B10 -113.2(2) . . . . ?
Cl5 B5 B9 B11 -151.24(16) . . . . ?
Cl5 B5 B10 Cl10 5.1(2) . . . . ?
Cl5 B5 B10 B1 -105.27(18) . . . . ?
Cl5 B5 B10 B6 -142.79(15) . . . . ?
Cl5 B5 B10 B9 116.43(18) . . . . ?
Cl5 B5 B10 B11 154.40(14) . . . . ?
Cl6 B6 B7 Cl7 -1.1(2) . . . . ?
Cl6 B6 B7 B2 -111.80(17) . . . . ?
Cl6 B6 B7 B3 -149.77(15) . . . . ?
Cl6 B6 B7 B8 147.68(15) . . . . ?
Cl6 B6 B7 B11 110.68(18) . . . . ?
Cl6 B6 B10 Cl10 2.0(2) . . . . ?
Cl6 B6 B10 B1 111.18(18) . . . . ?
Cl6 B6 B10 B5 149.08(15) . . . . ?
Cl6 B6 B10 B9 -147.83(15) . . . . ?
Cl6 B6 B10 B11 -110.95(18) . . . . ?
Cl6 B6 B11 Cl11 -0.1(3) . . . . ?
Cl6 B6 B11 B7 -111.08(19) . . . . ?
Cl6 B6 B11 B8 -148.68(15) . . . . ?
Cl6 B6 B11 B9 147.34(15) . . . . ?
Cl6 B6 B11 B10 110.20(18) . . . . ?
Cl7 B7 B8 Cl8 -1.4(3) . . . . ?
Cl7 B7 B8 B3 -110.76(18) . . . . ?
Cl7 B7 B8 B4 -148.44(15) . . . . ?
Cl7 B7 B8 B9 148.75(16) . . . . ?
Cl7 B7 B8 B11 111.80(18) . . . . ?
Cl7 B7 B11 Cl11 1.1(2) . . . . ?
Cl7 B7 B11 B6 110.88(18) . . . . ?
Cl7 B7 B11 B8 -110.77(18) . . . . ?
Cl7 B7 B11 B9 -148.08(15) . . . . ?
Cl7 B7 B11 B10 148.08(15) . . . . ?
Cl8 B8 B9 Cl9 1.1(3) . . . . ?
Cl8 B8 B9 B4 -109.01(18) . . . . ?
Cl8 B8 B9 B5 -146.69(15) . . . . ?
Cl8 B8 B9 B10 150.52(15) . . . . ?
Cl8 B8 B9 B11 113.39(18) . . . . ?
Cl8 B8 B11 Cl11 0.5(3) . . . . ?
Cl8 B8 B11 B6 148.42(15) . . . . ?
Cl8 B8 B11 B7 110.95(18) . . . . ?
Cl8 B8 B11 B9 -110.37(18) . . . . ?
Cl8 B8 B11 B10 -147.64(15) . . . . ?
Cl9 B9 B10 Cl10 -1.4(3) . . . . ?
Cl9 B9 B10 B1 -148.41(16) . . . . ?
Cl9 B9 B10 B5 -110.92(18) . . . . ?
Cl9 B9 B10 B6 148.65(15) . . . . ?
Cl9 B9 B10 B11 111.89(18) . . . . ?
Cl9 B9 B11 Cl11 -1.9(2) . . . . ?
Cl9 B9 B11 B6 -148.88(15) . . . . ?
Cl9 B9 B11 B7 147.21(15) . . . . ?
Cl9 B9 B11 B8 109.84(18) . . . . ?
Cl9 B9 B11 B10 -111.66(18) . . . . ?
Cl10 B10 B11 Cl11 -1.1(2) . . . . ?
Cl10 B10 B11 B6 -111.10(18) . . . . ?
Cl10 B10 B11 B7 -148.26(15) . . . . ?
Cl10 B10 B11 B8 147.58(15) . . . . ?
Cl10 B10 B11 B9 110.22(18) . . . . ?
C1C B1 B2 Cl2 109.56(17) . . . . ?
C1C B1 B2 B3 -32.90(14) . . . . ?
C1C B1 B2 B6 -133.82(15) . . . . ?
C1C B1 B2 B7 -96.53(16) . . . . ?
C1C B1 B5 Cl5 -109.80(17) . . . . ?
C1C B1 B5 B4 33.22(14) . . . . ?
C1C B1 B5 B9 96.66(16) . . . . ?
C1C B1 B5 B10 134.43(16) . . . . ?
C1C B1 B6 Cl6 151.53(14) . . . . ?
C1C B1 B6 B2 39.49(13) . . . . ?
C1C B1 B6 B7 2.60(19) . . . . ?
C1C B1 B6 B10 -98.57(15) . . . . ?
C1C B1 B6 B11 -60.95(18) . . . . ?
C1C B1 B10 Cl10 -148.99(15) . . . . ?
C1C B1 B10 B5 -38.85(14) . . . . ?
C1C B1 B10 B6 98.82(16) . . . . ?
C1C B1 B10 B9 -1.6(2) . . . . ?
C1C B1 B10 B11 61.54(18) . . . . ?
C1C B2 B3 Cl3 109.10(17) . . . . ?
C1C B2 B3 B4 -33.26(14) . . . . ?
C1C B2 B3 B7 -134.48(15) . . . . ?
C1C B2 B3 B8 -96.63(16) . . . . ?
C1C B2 B6 Cl6 -150.49(15) . . . . ?
C1C B2 B6 B1 -39.65(13) . . . . ?
C1C B2 B6 B7 99.03(16) . . . . ?
C1C B2 B6 B10 -2.29(19) . . . . ?
C1C B2 B6 B11 61.14(19) . . . . ?
C1C B2 B7 Cl7 150.18(15) . . . . ?
C1C B2 B7 B3 38.93(14) . . . . ?
C1C B2 B7 B6 -98.55(16) . . . . ?
C1C B2 B7 B8 1.9(2) . . . . ?
C1C B2 B7 B11 -60.92(18) . . . . ?
C1C B3 B4 Cl4 111.00(17) . . . . ?
C1C B3 B4 B5 -32.91(14) . . . . ?
C1C B3 B4 B8 -134.48(16) . . . . ?
C1C B3 B4 B9 -96.61(16) . . . . ?
C1C B3 B7 Cl7 -150.04(14) . . . . ?
C1C B3 B7 B2 -39.12(13) . . . . ?
C1C B3 B7 B6 -1.33(19) . . . . ?
C1C B3 B7 B8 99.05(15) . . . . ?
C1C B3 B7 B11 61.48(18) . . . . ?
C1C B3 B8 Cl8 149.04(14) . . . . ?
C1C B3 B8 B4 39.14(14) . . . . ?
C1C B3 B8 B7 -98.86(16) . . . . ?
C1C B3 B8 B9 2.14(19) . . . . ?
C1C B3 B8 B11 -61.05(18) . . . . ?
C1C B4 B5 Cl5 108.43(17) . . . . ?
C1C B4 B5 B1 -33.25(14) . . . . ?
C1C B4 B5 B9 -134.50(16) . . . . ?
C1C B4 B5 B10 -96.89(15) . . . . ?
C1C B4 B8 Cl8 -149.25(14) . . . . ?
C1C B4 B8 B3 -38.93(13) . . . . ?
C1C B4 B8 B7 -1.44(19) . . . . ?
C1C B4 B8 B9 99.33(15) . . . . ?
C1C B4 B8 B11 61.69(17) . . . . ?
C1C B4 B9 Cl9 150.88(14) . . . . ?
C1C B4 B9 B5 39.10(14) . . . . ?
C1C B4 B9 B8 -98.64(15) . . . . ?
C1C B4 B9 B10 2.3(2) . . . . ?
C1C B4 B9 B11 -61.02(18) . . . . ?
C1C B5 B9 Cl9 -149.13(15) . . . . ?
C1C B5 B9 B4 -39.23(14) . . . . ?
C1C B5 B9 B8 -1.7(2) . . . . ?
C1C B5 B9 B10 99.24(16) . . . . ?
C1C B5 B9 B11 61.24(18) . . . . ?
C1C B5 B10 Cl10 149.70(14) . . . . ?
C1C B5 B10 B1 39.36(14) . . . . ?
C1C B5 B10 B6 1.8(2) . . . . ?
C1C B5 B10 B9 -98.95(16) . . . . ?
C1C B5 B10 B11 -60.97(18) . . . . ?
B1 C1C B2 Cl2 -108.67(18) . . . . ?
B1 C1C B2 B3 142.63(15) . . . . ?
B1 C1C B2 B6 40.06(14) . . . . ?
B1 C1C B2 B7 102.84(16) . . . . ?
B1 C1C B3 Cl3 -146.84(14) . . . . ?
B1 C1C B3 B2 -36.37(15) . . . . ?
B1 C1C B3 B4 106.04(16) . . . . ?
B1 C1C B3 B7 3.22(19) . . . . ?
B1 C1C B3 B8 66.36(18) . . . . ?
B1 C1C B4 Cl4 145.52(15) . . . . ?
B1 C1C B4 B3 -106.41(17) . . . . ?
B1 C1C B4 B5 36.32(15) . . . . ?
B1 C1C B4 B8 -66.79(19) . . . . ?
B1 C1C B4 B9 -3.5(2) . . . . ?
B1 C1C B5 Cl5 106.80(17) . . . . ?
B1 C1C B5 B4 -142.66(16) . . . . ?
B1 C1C B5 B9 -103.00(16) . . . . ?
B1 C1C B5 B10 -39.84(14) . . . . ?
B1 B2 B3 Cl3 142.21(15) . . . . ?
B1 B2 B3 C1C 33.10(14) . . . . ?
B1 B2 B3 B4 -0.2(2) . . . . ?
B1 B2 B3 B7 -101.38(17) . . . . ?
B1 B2 B3 B8 -63.53(19) . . . . ?
B1 B2 B6 Cl6 -110.84(19) . . . . ?
B1 B2 B6 B7 138.67(16) . . . . ?
B1 B2 B6 B10 37.36(14) . . . . ?
B1 B2 B6 B11 100.79(17) . . . . ?
B1 B2 B7 Cl7 -148.21(15) . . . . ?
B1 B2 B7 B3 100.54(16) . . . . ?
B1 B2 B7 B6 -36.94(14) . . . . ?
B1 B2 B7 B8 63.54(19) . . . . ?
B1 B2 B7 B11 0.7(2) . . . . ?
B1 B5 B9 Cl9 149.07(15) . . . . ?
B1 B5 B9 B4 -101.03(16) . . . . ?
B1 B5 B9 B8 -63.51(19) . . . . ?
B1 B5 B9 B10 37.44(15) . . . . ?
B1 B5 B9 B11 -0.6(2) . . . . ?
B1 B5 B10 Cl10 110.34(17) . . . . ?
B1 B5 B10 B6 -37.53(14) . . . . ?
B1 B5 B10 B9 -138.30(16) . . . . ?
B1 B5 B10 B11 -100.33(16) . . . . ?
B1 B6 B7 Cl7 147.84(15) . . . . ?
B1 B6 B7 B2 37.15(14) . . . . ?
B1 B6 B7 B3 -0.8(2) . . . . ?
B1 B6 B7 B8 -63.38(19) . . . . ?
B1 B6 B7 B11 -100.37(16) . . . . ?
B1 B6 B10 Cl10 -109.20(18) . . . . ?
B1 B6 B10 B5 37.90(14) . . . . ?
B1 B6 B10 B9 101.00(17) . . . . ?
B1 B6 B10 B11 137.87(16) . . . . ?
B1 B6 B11 Cl11 -147.73(15) . . . . ?
B1 B6 B11 B7 101.27(16) . . . . ?
B1 B6 B11 B8 63.7(2) . . . . ?
B1 B6 B11 B9 -0.3(2) . . . . ?
B1 B6 B11 B10 -37.45(15) . . . . ?
B1 B10 B11 Cl11 147.25(15) . . . . ?
B1 B10 B11 B6 37.24(14) . . . . ?
B1 B10 B11 B7 0.1(2) . . . . ?
B1 B10 B11 B8 -64.08(19) . . . . ?
B1 B10 B11 B9 -101.44(17) . . . . ?
B2 C1C B1 Cl1 109.06(18) . . . . ?
B2 C1C B1 B5 -142.65(16) . . . . ?
B2 C1C B1 B6 -40.21(14) . . . . ?
B2 C1C B1 B10 -103.15(16) . . . . ?
B2 C1C B3 Cl3 -110.47(17) . . . . ?
B2 C1C B3 B4 142.41(15) . . . . ?
B2 C1C B3 B7 39.58(14) . . . . ?
B2 C1C B3 B8 102.73(16) . . . . ?
B2 C1C B4 Cl4 -144.81(15) . . . . ?
B2 C1C B4 B3 -36.74(15) . . . . ?
B2 C1C B4 B5 105.98(17) . . . . ?
B2 C1C B4 B8 2.9(2) . . . . ?
B2 C1C B4 B9 66.13(19) . . . . ?
B2 C1C B5 Cl5 143.09(15) . . . . ?
B2 C1C B5 B1 36.29(15) . . . . ?
B2 C1C B5 B4 -106.36(17) . . . . ?
B2 C1C B5 B9 -66.71(19) . . . . ?
B2 C1C B5 B10 -3.5(2) . . . . ?
B2 B1 B5 Cl5 -142.70(15) . . . . ?
B2 B1 B5 C1C -32.90(14) . . . . ?
B2 B1 B5 B4 0.3(2) . . . . ?
B2 B1 B5 B9 63.76(19) . . . . ?
B2 B1 B5 B10 101.53(17) . . . . ?
B2 B1 B6 Cl6 112.04(17) . . . . ?
B2 B1 B6 B7 -36.89(14) . . . . ?
B2 B1 B6 B10 -138.06(16) . . . . ?
B2 B1 B6 B11 -100.44(17) . . . . ?
B2 B1 B10 Cl10 149.82(15) . . . . ?
B2 B1 B10 B5 -100.04(16) . . . . ?
B2 B1 B10 B6 37.63(15) . . . . ?
B2 B1 B10 B9 -62.82(19) . . . . ?
B2 B1 B10 B11 0.4(2) . . . . ?
B2 B3 B4 Cl4 144.26(15) . . . . ?
B2 B3 B4 C1C 33.27(14) . . . . ?
B2 B3 B4 B5 0.4(2) . . . . ?
B2 B3 B4 B8 -101.22(17) . . . . ?
B2 B3 B4 B9 -63.34(18) . . . . ?
B2 B3 B7 Cl7 -110.92(18) . . . . ?
B2 B3 B7 B6 37.79(14) . . . . ?
B2 B3 B7 B8 138.17(16) . . . . ?
B2 B3 B7 B11 100.60(16) . . . . ?
B2 B3 B8 Cl8 -149.46(15) . . . . ?
B2 B3 B8 B4 100.64(16) . . . . ?
B2 B3 B8 B7 -37.36(15) . . . . ?
B2 B3 B8 B9 63.64(19) . . . . ?
B2 B3 B8 B11 0.5(2) . . . . ?
B2 B6 B7 Cl7 110.69(18) . . . . ?
B2 B6 B7 B3 -37.97(14) . . . . ?
B2 B6 B7 B8 -100.52(16) . . . . ?
B2 B6 B7 B11 -137.52(16) . . . . ?
B2 B6 B10 Cl10 -146.80(15) . . . . ?
B2 B6 B10 B1 -37.60(15) . . . . ?
B2 B6 B10 B5 0.3(2) . . . . ?
B2 B6 B10 B9 63.39(19) . . . . ?
B2 B6 B10 B11 100.27(16) . . . . ?
B2 B6 B11 Cl11 148.69(15) . . . . ?
B2 B6 B11 B7 37.69(15) . . . . ?
B2 B6 B11 B8 0.1(2) . . . . ?
B2 B6 B11 B9 -63.9(2) . . . . ?
B2 B6 B11 B10 -101.03(17) . . . . ?
B2 B7 B8 Cl8 146.73(15) . . . . ?
B2 B7 B8 B3 37.37(15) . . . . ?
B2 B7 B8 B4 -0.3(2) . . . . ?
B2 B7 B8 B9 -63.12(19) . . . . ?
B2 B7 B8 B11 -100.07(17) . . . . ?
B2 B7 B11 Cl11 -147.41(15) . . . . ?
B2 B7 B11 B6 -37.68(14) . . . . ?
B2 B7 B11 B8 100.67(16) . . . . ?
B2 B7 B11 B9 63.37(18) . . . . ?
B2 B7 B11 B10 -0.5(2) . . . . ?
B3 C1C B1 Cl1 145.55(15) . . . . ?
B3 C1C B1 B2 36.49(15) . . . . ?
B3 C1C B1 B5 -106.16(16) . . . . ?
B3 C1C B1 B6 -3.71(19) . . . . ?
B3 C1C B1 B10 -66.66(18) . . . . ?
B3 C1C B2 Cl2 108.70(17) . . . . ?
B3 C1C B2 B1 -142.63(15) . . . . ?
B3 C1C B2 B6 -102.57(16) . . . . ?
B3 C1C B2 B7 -39.79(14) . . . . ?
B3 C1C B4 Cl4 -108.07(17) . . . . ?
B3 C1C B4 B5 142.72(16) . . . . ?
B3 C1C B4 B8 39.62(14) . . . . ?
B3 C1C B4 B9 102.87(16) . . . . ?
B3 C1C B5 Cl5 -146.89(15) . . . . ?
B3 C1C B5 B1 106.31(17) . . . . ?
B3 C1C B5 B4 -36.34(15) . . . . ?
B3 C1C B5 B9 3.3(2) . . . . ?
B3 C1C B5 B10 66.47(19) . . . . ?
B3 B2 B6 Cl6 148.55(16) . . . . ?
B3 B2 B6 B1 -100.60(16) . . . . ?
B3 B2 B6 B7 38.07(15) . . . . ?
B3 B2 B6 B10 -63.25(19) . . . . ?
B3 B2 B6 B11 0.2(2) . . . . ?
B3 B2 B7 Cl7 111.25(18) . . . . ?
B3 B2 B7 B6 -137.48(16) . . . . ?
B3 B2 B7 B8 -36.99(14) . . . . ?
B3 B2 B7 B11 -99.85(16) . . . . ?
B3 B4 B5 Cl5 141.26(15) . . . . ?
B3 B4 B5 C1C 32.83(14) . . . . ?
B3 B4 B5 B1 -0.4(2) . . . . ?
B3 B4 B5 B9 -101.67(16) . . . . ?
B3 B4 B5 B10 -64.07(18) . . . . ?
B3 B4 B8 Cl8 -110.31(17) . . . . ?
B3 B4 B8 B7 37.49(14) . . . . ?
B3 B4 B8 B9 138.26(15) . . . . ?
B3 B4 B8 B11 100.62(16) . . . . ?
B3 B4 B9 Cl9 -147.89(15) . . . . ?
B3 B4 B9 B5 100.33(16) . . . . ?
B3 B4 B9 B8 -37.41(14) . . . . ?
B3 B4 B9 B10 63.48(19) . . . . ?
B3 B4 B9 B11 0.21(19) . . . . ?
B3 B7 B8 Cl8 109.36(18) . . . . ?
B3 B7 B8 B4 -37.69(14) . . . . ?
B3 B7 B8 B9 -100.50(17) . . . . ?
B3 B7 B8 B11 -137.44(16) . . . . ?
B3 B7 B11 Cl11 149.34(14) . . . . ?
B3 B7 B11 B6 -100.93(16) . . . . ?
B3 B7 B11 B8 37.42(14) . . . . ?
B3 B7 B11 B9 0.1(2) . . . . ?
B3 B7 B11 B10 -63.73(18) . . . . ?
B3 B8 B9 Cl9 147.51(15) . . . . ?
B3 B8 B9 B4 37.40(14) . . . . ?
B3 B8 B9 B5 -0.3(2) . . . . ?
B3 B8 B9 B10 -63.07(19) . . . . ?
B3 B8 B9 B11 -100.19(16) . . . . ?
B3 B8 B11 Cl11 -148.30(15) . . . . ?
B3 B8 B11 B6 -0.3(2) . . . . ?
B3 B8 B11 B7 -37.81(15) . . . . ?
B3 B8 B11 B9 100.87(16) . . . . ?
B3 B8 B11 B10 63.60(19) . . . . ?
B4 C1C B1 Cl1 -144.51(15) . . . . ?
B4 C1C B1 B2 106.43(17) . . . . ?
B4 C1C B1 B5 -36.22(15) . . . . ?
B4 C1C B1 B6 66.22(19) . . . . ?
B4 C1C B1 B10 3.3(2) . . . . ?
B4 C1C B2 Cl2 145.41(15) . . . . ?
B4 C1C B2 B1 -105.92(16) . . . . ?
B4 C1C B2 B3 36.71(15) . . . . ?
B4 C1C B2 B6 -65.86(19) . . . . ?
B4 C1C B2 B7 -3.1(2) . . . . ?
B4 C1C B3 Cl3 107.12(16) . . . . ?
B4 C1C B3 B2 -142.41(15) . . . . ?
B4 C1C B3 B7 -102.83(16) . . . . ?
B4 C1C B3 B8 -39.68(14) . . . . ?
B4 C1C B5 Cl5 -110.55(17) . . . . ?
B4 C1C B5 B1 142.66(16) . . . . ?
B4 C1C B5 B9 39.65(14) . . . . ?
B4 C1C B5 B10 102.81(16) . . . . ?
B4 B3 B7 Cl7 148.49(15) . . . . ?
B4 B3 B7 B2 -100.59(16) . . . . ?
B4 B3 B7 B6 -62.79(18) . . . . ?
B4 B3 B7 B8 37.59(14) . . . . ?
B4 B3 B7 B11 0.0(2) . . . . ?
B4 B3 B8 Cl8 109.90(18) . . . . ?
B4 B3 B8 B7 -138.00(16) . . . . ?
B4 B3 B8 B9 -37.00(14) . . . . ?
B4 B3 B8 B11 -100.18(16) . . . . ?
B4 B5 B9 Cl9 -109.90(18) . . . . ?
B4 B5 B9 B8 37.52(14) . . . . ?
B4 B5 B9 B10 138.47(15) . . . . ?
B4 B5 B9 B11 100.46(16) . . . . ?
B4 B5 B10 Cl10 -148.54(14) . . . . ?
B4 B5 B10 B1 101.12(16) . . . . ?
B4 B5 B10 B6 63.59(18) . . . . ?
B4 B5 B10 B9 -37.19(14) . . . . ?
B4 B5 B10 B11 0.78(19) . . . . ?
B4 B8 B9 Cl9 110.11(17) . . . . ?
B4 B8 B9 B5 -37.68(14) . . . . ?
B4 B8 B9 B10 -100.47(16) . . . . ?
B4 B8 B9 B11 -137.59(14) . . . . ?
B4 B8 B11 Cl11 148.23(15) . . . . ?
B4 B8 B11 B6 -63.81(19) . . . . ?
B4 B8 B11 B7 -101.28(16) . . . . ?
B4 B8 B11 B9 37.40(13) . . . . ?
B4 B8 B11 B10 0.13(19) . . . . ?
B4 B9 B10 Cl10 146.58(15) . . . . ?
B4 B9 B10 B1 -0.4(2) . . . . ?
B4 B9 B10 B5 37.10(14) . . . . ?
B4 B9 B10 B6 -63.33(19) . . . . ?
B4 B9 B10 B11 -100.10(16) . . . . ?
B4 B9 B11 Cl11 -149.30(15) . . . . ?
B4 B9 B11 B6 63.71(18) . . . . ?
B4 B9 B11 B7 -0.2(2) . . . . ?
B4 B9 B11 B8 -37.58(14) . . . . ?
B4 B9 B11 B10 100.93(16) . . . . ?
B5 C1C B1 Cl1 -108.29(18) . . . . ?
B5 C1C B1 B2 142.65(16) . . . . ?
B5 C1C B1 B6 102.45(16) . . . . ?
B5 C1C B1 B10 39.50(15) . . . . ?
B5 C1C B2 Cl2 -145.01(15) . . . . ?
B5 C1C B2 B1 -36.34(15) . . . . ?
B5 C1C B2 B3 106.28(17) . . . . ?
B5 C1C B2 B6 3.7(2) . . . . ?
B5 C1C B2 B7 66.50(19) . . . . ?
B5 C1C B3 Cl3 143.33(15) . . . . ?
B5 C1C B3 B2 -106.20(17) . . . . ?
B5 C1C B3 B4 36.21(15) . . . . ?
B5 C1C B3 B7 -66.62(18) . . . . ?
B5 C1C B3 B8 -3.5(2) . . . . ?
B5 C1C B4 Cl4 109.21(17) . . . . ?
B5 C1C B4 B3 -142.72(16) . . . . ?
B5 C1C B4 B8 -103.10(16) . . . . ?
B5 C1C B4 B9 -39.85(14) . . . . ?
B5 B1 B2 Cl2 142.36(15) . . . . ?
B5 B1 B2 C1C 32.80(14) . . . . ?
B5 B1 B2 B3 -0.1(2) . . . . ?
B5 B1 B2 B6 -101.02(16) . . . . ?
B5 B1 B2 B7 -63.73(19) . . . . ?
B5 B1 B6 Cl6 -147.57(15) . . . . ?
B5 B1 B6 B2 100.39(16) . . . . ?
B5 B1 B6 B7 63.51(19) . . . . ?
B5 B1 B6 B10 -37.67(14) . . . . ?
B5 B1 B6 B11 0.0(2) . . . . ?
B5 B1 B10 Cl10 -110.14(18) . . . . ?
B5 B1 B10 B6 137.67(16) . . . . ?
B5 B1 B10 B9 37.23(15) . . . . ?
B5 B1 B10 B11 100.39(16) . . . . ?
B5 B4 B8 Cl8 149.42(14) . . . . ?
B5 B4 B8 B3 -100.27(15) . . . . ?
B5 B4 B8 B7 -62.78(18) . . . . ?
B5 B4 B8 B9 37.99(14) . . . . ?
B5 B4 B8 B11 0.35(19) . . . . ?
B5 B4 B9 Cl9 111.78(18) . . . . ?
B5 B4 B9 B8 -137.74(15) . . . . ?
B5 B4 B9 B10 -36.85(14) . . . . ?
B5 B4 B9 B11 -100.12(16) . . . . ?
B5 B9 B10 Cl10 109.48(18) . . . . ?
B5 B9 B10 B1 -37.49(14) . . . . ?
B5 B9 B10 B6 -100.43(16) . . . . ?
B5 B9 B10 B11 -137.20(15) . . . . ?
B5 B9 B11 Cl11 147.53(15) . . . . ?
B5 B9 B11 B6 0.5(2) . . . . ?
B5 B9 B11 B7 -63.37(19) . . . . ?
B5 B9 B11 B8 -100.74(16) . . . . ?
B5 B9 B11 B10 37.76(14) . . . . ?
B5 B10 B11 Cl11 -149.24(14) . . . . ?
B5 B10 B11 B6 100.75(16) . . . . ?
B5 B10 B11 B7 63.59(18) . . . . ?
B5 B10 B11 B8 -0.57(19) . . . . ?
B5 B10 B11 B9 -37.92(14) . . . . ?
B6 B1 B2 Cl2 -116.61(17) . . . . ?
B6 B1 B2 C1C 133.82(15) . . . . ?
B6 B1 B2 B3 100.93(16) . . . . ?
B6 B1 B2 B7 37.29(15) . . . . ?
B6 B1 B5 Cl5 153.92(14) . . . . ?
B6 B1 B5 C1C -96.28(16) . . . . ?
B6 B1 B5 B4 -63.06(19) . . . . ?
B6 B1 B5 B9 0.4(2) . . . . ?
B6 B1 B5 B10 38.16(15) . . . . ?
B6 B1 B10 Cl10 112.19(18) . . . . ?
B6 B1 B10 B5 -137.67(16) . . . . ?
B6 B1 B10 B9 -100.44(17) . . . . ?
B6 B1 B10 B11 -37.27(14) . . . . ?
B6 B2 B3 Cl3 -154.66(15) . . . . ?
B6 B2 B3 C1C 96.23(16) . . . . ?
B6 B2 B3 B4 62.97(19) . . . . ?
B6 B2 B3 B7 -38.24(15) . . . . ?
B6 B2 B3 B8 -0.4(2) . . . . ?
B6 B2 B7 Cl7 -111.27(18) . . . . ?
B6 B2 B7 B3 137.48(16) . . . . ?
B6 B2 B7 B8 100.48(16) . . . . ?
B6 B2 B7 B11 37.63(14) . . . . ?
B6 B7 B8 Cl8 -150.21(15) . . . . ?
B6 B7 B8 B3 100.43(16) . . . . ?
B6 B7 B8 B4 62.75(19) . . . . ?
B6 B7 B8 B9 -0.1(2) . . . . ?
B6 B7 B8 B11 -37.01(15) . . . . ?
B6 B7 B11 Cl11 -109.73(17) . . . . ?
B6 B7 B11 B8 138.35(16) . . . . ?
B6 B7 B11 B9 101.05(17) . . . . ?
B6 B7 B11 B10 37.20(15) . . . . ?
B6 B10 B11 Cl11 110.02(17) . . . . ?
B6 B10 B11 B7 -37.16(14) . . . . ?
B6 B10 B11 B8 -101.31(16) . . . . ?
B6 B10 B11 B9 -138.67(16) . . . . ?
B7 B2 B3 Cl3 -116.42(18) . . . . ?
B7 B2 B3 C1C 134.48(15) . . . . ?
B7 B2 B3 B4 101.21(16) . . . . ?
B7 B2 B3 B8 37.84(15) . . . . ?
B7 B2 B6 Cl6 110.48(19) . . . . ?
B7 B2 B6 B1 -138.67(16) . . . . ?
B7 B2 B6 B10 -101.32(16) . . . . ?
B7 B2 B6 B11 -37.88(15) . . . . ?
B7 B3 B4 Cl4 -152.53(14) . . . . ?
B7 B3 B4 C1C 96.47(16) . . . . ?
B7 B3 B4 B5 63.57(19) . . . . ?
B7 B3 B4 B8 -38.01(15) . . . . ?
B7 B3 B4 B9 -0.1(2) . . . . ?
B7 B3 B8 Cl8 -112.10(18) . . . . ?
B7 B3 B8 B4 138.00(16) . . . . ?
B7 B3 B8 B9 101.00(17) . . . . ?
B7 B3 B8 B11 37.81(15) . . . . ?
B7 B6 B10 Cl10 150.02(15) . . . . ?
B7 B6 B10 B1 -100.78(17) . . . . ?
B7 B6 B10 B5 -62.88(19) . . . . ?
B7 B6 B10 B9 0.2(2) . . . . ?
B7 B6 B10 B11 37.09(15) . . . . ?
B7 B6 B11 Cl11 111.00(18) . . . . ?
B7 B6 B11 B8 -37.59(15) . . . . ?
B7 B6 B11 B9 -101.57(16) . . . . ?
B7 B6 B11 B10 -138.72(16) . . . . ?
B7 B8 B9 Cl9 -149.22(15) . . . . ?
B7 B8 B9 B4 100.67(16) . . . . ?
B7 B8 B9 B5 62.99(19) . . . . ?
B7 B8 B9 B10 0.2(2) . . . . ?
B7 B8 B9 B11 -36.93(15) . . . . ?
B7 B8 B11 Cl11 -110.49(18) . . . . ?
B7 B8 B11 B6 37.47(15) . . . . ?
B7 B8 B11 B9 138.68(16) . . . . ?
B7 B8 B11 B10 101.41(16) . . . . ?
B8 B3 B4 Cl4 -114.52(17) . . . . ?
B8 B3 B4 C1C 134.48(16) . . . . ?
B8 B3 B4 B5 101.57(16) . . . . ?
B8 B3 B4 B9 37.87(14) . . . . ?
B8 B3 B7 Cl7 110.90(18) . . . . ?
B8 B3 B7 B2 -138.17(16) . . . . ?
B8 B3 B7 B6 -100.38(16) . . . . ?
B8 B3 B7 B11 -37.58(14) . . . . ?
B8 B4 B5 Cl5 -155.39(14) . . . . ?
B8 B4 B5 C1C 96.18(15) . . . . ?
B8 B4 B5 B1 62.93(18) . . . . ?
B8 B4 B5 B9 -38.32(14) . . . . ?
B8 B4 B5 B10 -0.71(19) . . . . ?
B8 B4 B9 Cl9 -110.48(18) . . . . ?
B8 B4 B9 B5 137.74(15) . . . . ?
B8 B4 B9 B10 100.89(17) . . . . ?
B8 B4 B9 B11 37.62(14) . . . . ?
B8 B7 B11 Cl11 111.92(17) . . . . ?
B8 B7 B11 B6 -138.35(16) . . . . ?
B8 B7 B11 B9 -37.30(15) . . . . ?
B8 B7 B11 B10 -101.15(17) . . . . ?
B8 B9 B10 Cl10 -150.35(15) . . . . ?
B8 B9 B10 B1 62.69(19) . . . . ?
B8 B9 B10 B5 100.18(16) . . . . ?
B8 B9 B10 B6 -0.3(2) . . . . ?
B8 B9 B10 B11 -37.02(14) . . . . ?
B8 B9 B11 Cl11 -111.73(18) . . . . ?
B8 B9 B11 B6 101.28(17) . . . . ?
B8 B9 B11 B7 37.37(15) . . . . ?
B8 B9 B11 B10 138.50(16) . . . . ?
B9 B4 B5 Cl5 -117.07(17) . . . . ?
B9 B4 B5 C1C 134.50(16) . . . . ?
B9 B4 B5 B1 101.25(17) . . . . ?
B9 B4 B5 B10 37.61(14) . . . . ?
B9 B4 B8 Cl8 111.43(17) . . . . ?
B9 B4 B8 B3 -138.26(15) . . . . ?
B9 B4 B8 B7 -100.77(16) . . . . ?
B9 B4 B8 B11 -37.64(13) . . . . ?
B9 B5 B10 Cl10 -111.35(17) . . . . ?
B9 B5 B10 B1 138.30(16) . . . . ?
B9 B5 B10 B6 100.78(16) . . . . ?
B9 B5 B10 B11 37.97(14) . . . . ?
B9 B8 B11 Cl11 110.83(18) . . . . ?
B9 B8 B11 B6 -101.21(17) . . . . ?
B9 B8 B11 B7 -138.68(16) . . . . ?
B9 B8 B11 B10 -37.27(14) . . . . ?
B9 B10 B11 Cl11 -111.31(17) . . . . ?
B9 B10 B11 B6 138.67(16) . . . . ?
B9 B10 B11 B7 101.51(16) . . . . ?
B9 B10 B11 B8 37.36(14) . . . . ?
B10 B1 B2 Cl2 -154.56(15) . . . . ?
B10 B1 B2 C1C 95.88(16) . . . . ?
B10 B1 B2 B3 62.98(19) . . . . ?
B10 B1 B2 B6 -37.95(14) . . . . ?
B10 B1 B2 B7 -0.7(2) . . . . ?
B10 B1 B5 Cl5 115.76(17) . . . . ?
B10 B1 B5 C1C -134.43(16) . . . . ?
B10 B1 B5 B4 -101.21(17) . . . . ?
B10 B1 B5 B9 -37.77(15) . . . . ?
B10 B1 B6 Cl6 -109.91(18) . . . . ?
B10 B1 B6 B2 138.06(16) . . . . ?
B10 B1 B6 B7 101.17(16) . . . . ?
B10 B1 B6 B11 37.62(15) . . . . ?
B10 B5 B9 Cl9 111.63(18) . . . . ?
B10 B5 B9 B4 -138.47(15) . . . . ?
B10 B5 B9 B8 -100.95(16) . . . . ?
B10 B5 B9 B11 -38.01(14) . . . . ?
B10 B6 B7 Cl7 -148.88(15) . . . . ?
B10 B6 B7 B2 100.43(17) . . . . ?
B10 B6 B7 B3 62.46(19) . . . . ?
B10 B6 B7 B8 -0.1(2) . . . . ?
B10 B6 B7 B11 -37.09(14) . . . . ?
B10 B6 B11 Cl11 -110.28(18) . . . . ?
B10 B6 B11 B7 138.72(16) . . . . ?
B10 B6 B11 B8 101.13(17) . . . . ?
B10 B6 B11 B9 37.14(15) . . . . ?
B10 B9 B11 Cl11 109.77(18) . . . . ?
B10 B9 B11 B6 -37.22(15) . . . . ?
B10 B9 B11 B7 -101.13(16) . . . . ?
B10 B9 B11 B8 -138.50(15) . . . . ?
B11 B6 B7 Cl7 -111.79(18) . . . . ?
B11 B6 B7 B2 137.52(16) . . . . ?
B11 B6 B7 B3 99.55(16) . . . . ?
B11 B6 B7 B8 36.99(15) . . . . ?
B11 B6 B10 Cl10 112.93(18) . . . . ?
B11 B6 B10 B1 -137.87(16) . . . . ?
B11 B6 B10 B5 -99.97(16) . . . . ?
B11 B6 B10 B9 -36.88(14) . . . . ?
B11 B7 B8 Cl8 -113.20(18) . . . . ?
B11 B7 B8 B3 137.44(16) . . . . ?
B11 B7 B8 B4 99.75(16) . . . . ?
B11 B7 B8 B9 36.94(15) . . . . ?
B11 B8 B9 Cl9 -112.29(18) . . . . ?
B11 B8 B9 B4 137.59(14) . . . . ?
B11 B8 B9 B5 99.92(16) . . . . ?
B11 B8 B9 B10 37.12(14) . . . . ?
B11 B9 B10 Cl10 -113.33(18) . . . . ?
B11 B9 B10 B1 99.71(17) . . . . ?
B11 B9 B10 B5 137.20(15) . . . . ?
B11 B9 B10 B6 36.77(14) . . . . ?
Cl1B B1B B2B Cl2B -0.3(2) . . . . ?
Cl1B B1B B2B B2B 150.48(16) . . . 2_656 ?
Cl1B B1B B2B B3B 112.72(17) . . . 2_656 ?
Cl1B B1B B2B B3B -146.28(15) . . . . ?
Cl1B B1B B2B B6B -110.74(18) . . . . ?
Cl1B B1B B2B C6B -110.74(18) . . . . ?
Cl1B B1B B5B Cl5B -12.8(3) . . . . ?
Cl1B B1B B5B B4B 145.12(17) . . . . ?
Cl1B B1B B5B B4B -113.85(19) . . . 2_656 ?
Cl1B B1B B5B B5B -152.02(18) . . . 2_656 ?
Cl1B B1B B5B B6B 109.64(19) . . . . ?
Cl1B B1B B5B C6B 109.64(19) . . . . ?
Cl1B B1B B5B Cl5C 6.6(3) . . . . ?
Cl1B B1B B6B Cl6B -6.2(2) . . . . ?
Cl1B B1B B6B B2B 107.91(18) . . . . ?
Cl1B B1B B6B B3B 145.22(15) . . . . ?
Cl1B B1B B6B B4B -148.54(15) . . . . ?
Cl1B B1B B6B B5B -111.35(18) . . . . ?
Cl1B B1B C6B B2B 107.91(18) . . . . ?
Cl1B B1B C6B B3B 145.22(15) . . . . ?
Cl1B B1B C6B B4B -148.54(15) . . . . ?
Cl1B B1B C6B B5B -111.35(18) . . . . ?
Cl2B B2B B3B Cl3B 0.0(2) . . . . ?
Cl2B B2B B3B B1B 151.13(15) . . . 2_656 ?
Cl2B B2B B3B B2B 113.25(11) . . . 2_656 ?
Cl2B B2B B3B B4B -145.68(16) . . . . ?
Cl2B B2B B3B B6B -110.44(17) . . . . ?
Cl2B B2B B3B C6B -110.44(17) . . . . ?
Cl2B B2B B6B Cl6B -1.5(2) . . . . ?
Cl2B B2B B6B B1B -110.08(17) . . . . ?
Cl2B B2B B6B B3B 110.09(17) . . . . ?
Cl2B B2B B6B B4B 146.95(15) . . . . ?
Cl2B B2B B6B B5B -146.51(16) . . . . ?
Cl2B B2B C6B B1B -110.08(17) . . . . ?
Cl2B B2B C6B B3B 110.09(17) . . . . ?
Cl2B B2B C6B B4B 146.95(15) . . . . ?
Cl2B B2B C6B B5B -146.51(16) . . . . ?
Cl3B B3B B4B Cl4B 9.9(3) . . . . ?
Cl3B B3B B4B B1B 113.09(18) . . . 2_656 ?
Cl3B B3B B4B B5B 150.42(15) . . . 2_656 ?
Cl3B B3B B4B B5B -146.29(16) . . . . ?
Cl3B B3B B4B B6B -110.96(18) . . . . ?
Cl3B B3B B4B C6B -110.96(18) . . . . ?
Cl3B B3B B4B Cl4C -7.7(3) . . . . ?
Cl3B B3B B6B Cl6B 2.6(2) . . . . ?
Cl3B B3B B6B B1B -148.02(15) . . . . ?
Cl3B B3B B6B B2B -110.69(17) . . . . ?
Cl3B B3B B6B B4B 108.85(18) . . . . ?
Cl3B B3B B6B B5B 146.04(15) . . . . ?
Cl3B B3B C6B B1B -148.02(15) . . . . ?
Cl3B B3B C6B B2B -110.69(17) . . . . ?
Cl3B B3B C6B B4B 108.85(18) . . . . ?
Cl3B B3B C6B B5B 146.04(15) . . . . ?
Cl4B B4B B5B Cl5B 1.8(3) . . . . ?
Cl4B B4B B5B B1B -156.55(19) . . . . ?
Cl4B B4B B5B B4B 140.3(2) . . . 2_656 ?
Cl4B B4B B5B B5B 102.9(2) . . . 2_656 ?
Cl4B B4B B5B B6B -121.0(2) . . . . ?
Cl4B B4B B6B Cl6B 3.2(3) . . . . ?
Cl4B B4B B6B B1B 146.5(2) . . . . ?
Cl4B B4B B6B B2B -147.2(2) . . . . ?
Cl4B B4B B6B B3B -110.3(2) . . . . ?
Cl4B B4B B6B B5B 109.5(2) . . . . ?
Cl5B B5B B6B Cl6B -0.2(3) . . . . ?
Cl5B B5B B6B B1B 111.0(2) . . . . ?
Cl5B B5B B6B B2B 147.6(2) . . . . ?
Cl5B B5B B6B B3B -146.1(2) . . . . ?
Cl5B B5B B6B B4B -108.9(2) . . . . ?
B1B B2B B3B Cl3B 145.95(16) . . . . ?
B1B B2B B3B B1B -62.9(2) . . . 2_656 ?
B1B B2B B3B B2B -100.77(16) . . . 2_656 ?
B1B B2B B3B B4B 0.3(2) . . . . ?
B1B B2B B3B B6B 35.54(15) . . . . ?
B1B B2B B3B C6B 35.54(15) . . . . ?
B1B B2B B6B Cl6B 108.61(17) . . . . ?
B1B B2B B6B B3B -139.82(16) . . . . ?
B1B B2B B6B B4B -102.97(17) . . . . ?
B1B B2B B6B B5B -36.42(15) . . . . ?
B1B B2B C6B B3B -139.82(16) . . . . ?
B1B B2B C6B B4B -102.97(17) . . . . ?
B1B B2B C6B B5B -36.42(15) . . . . ?
B1B B3B B4B Cl4B -103.2(2) 2_656 . . . ?
B1B B3B B4B B5B 100.62(19) 2_656 . . . ?
B1B B3B B4B B5B 37.32(16) 2_656 . . 2_656 ?
B1B B3B B4B B6B 135.95(14) 2_656 . . . ?
B1B B3B B4B C6B 135.95(14) 2_656 . . . ?
B1B B3B B4B Cl4C -120.8(2) 2_656 . . . ?
B1B B3B B6B Cl6B -144.96(15) 2_656 . . . ?
B1B B3B B6B B1B 64.46(17) 2_656 . . . ?
B1B B3B B6B B2B 101.78(16) 2_656 . . . ?
B1B B3B B6B B4B -38.68(14) 2_656 . . . ?
B1B B3B B6B B5B -1.5(2) 2_656 . . . ?
B1B B3B C6B B1B 64.46(17) 2_656 . . . ?
B1B B3B C6B B2B 101.78(16) 2_656 . . . ?
B1B B3B C6B B4B -38.68(14) 2_656 . . . ?
B1B B3B C6B B5B -1.5(2) 2_656 . . . ?
B1B B4B B5B Cl5B -139.1(2) 2_656 . . . ?
B1B B4B B5B B1B 62.5(2) 2_656 . . . ?
B1B B4B B5B B4B -0.6(2) 2_656 . . 2_656 ?
B1B B4B B5B B5B -38.04(12) 2_656 . . 2_656 ?
B1B B4B B5B B6B 98.11(17) 2_656 . . . ?
B1B B4B B5B C6B 98.11(17) 2_656 . . . ?
B1B B4B B5B Cl5C -160.86(17) 2_656 . . . ?
B1B B4B B6B Cl6B 152.05(14) 2_656 . . . ?
B1B B4B B6B B1B -64.66(17) 2_656 . . . ?
B1B B4B B6B B2B 1.7(2) 2_656 . . . ?
B1B B4B B6B B3B 38.49(14) 2_656 . . . ?
B1B B4B B6B B5B -101.65(17) 2_656 . . . ?
B1B B4B C6B B1B -64.66(17) 2_656 . . . ?
B1B B4B C6B B2B 1.7(2) 2_656 . . . ?
B1B B4B C6B B3B 38.49(14) 2_656 . . . ?
B1B B4B C6B B5B -101.65(17) 2_656 . . . ?
B1B B5B B6B Cl6B -111.20(16) . . . . ?
B1B B5B B6B B2B 36.56(15) . . . . ?
B1B B5B B6B B3B 102.90(16) . . . . ?
B1B B5B B6B B4B 140.04(16) . . . . ?
B1B B5B C6B B2B 36.56(15) . . . . ?
B1B B5B C6B B3B 102.90(16) . . . . ?
B1B B5B C6B B4B 140.04(16) . . . . ?
B2B B1B B5B Cl5B -157.53(19) . . . . ?
B2B B1B B5B B4B 101.45(17) . . . 2_656 ?
B2B B1B B5B B4B 0.4(2) . . . . ?
B2B B1B B5B B5B 63.3(2) . . . 2_656 ?
B2B B1B B5B B6B -35.06(15) . . . . ?
B2B B1B B5B C6B -35.06(15) . . . . ?
B2B B1B B5B Cl5C -138.08(17) . . . . ?
B2B B1B B6B Cl6B -114.07(18) . . . . ?
B2B B1B B6B B3B 37.31(15) . . . . ?
B2B B1B B6B B4B 103.55(17) . . . . ?
B2B B1B B6B B5B 140.74(16) . . . . ?
B2B B1B C6B B3B 37.31(15) . . . . ?
B2B B1B C6B B4B 103.55(17) . . . . ?
B2B B1B C6B B5B 140.74(16) . . . . ?
B2B B2B B3B Cl3B -113.28(17) 2_656 . . . ?
B2B B2B B3B B1B 37.88(12) 2_656 . . 2_656 ?
B2B B2B B3B B4B 101.07(17) 2_656 . . . ?
B2B B2B B3B B6B 136.31(13) 2_656 . . . ?
B2B B2B B3B C6B 136.31(13) 2_656 . . . ?
B2B B2B B6B Cl6B -150.10(15) 2_656 . . . ?
B2B B2B B6B B1B 101.29(18) 2_656 . . . ?
B2B B2B B6B B3B -38.53(16) 2_656 . . . ?
B2B B2B B6B B4B -1.7(2) 2_656 . . . ?
B2B B2B B6B B5B 64.86(19) 2_656 . . . ?
B2B B2B C6B B1B 101.29(18) 2_656 . . . ?
B2B B2B C6B B3B -38.53(16) 2_656 . . . ?
B2B B2B C6B B4B -1.7(2) 2_656 . . . ?
B2B B2B C6B B5B 64.86(19) 2_656 . . . ?
B2B B3B B4B Cl4B -140.88(19) 2_656 . . . ?
B2B B3B B4B Cl4B 156.11(18) . . . . ?
B2B B3B B4B B1B -37.66(15) 2_656 . . 2_656 ?
B2B B3B B4B B1B -100.67(16) . . . 2_656 ?
B2B B3B B4B B5B -0.3(2) 2_656 . . 2_656 ?
B2B B3B B4B B5B 63.0(2) 2_656 . . . ?
B2B B3B B4B B5B -0.1(2) . . . . ?
B2B B3B B4B B5B -63.3(2) . . . 2_656 ?
B2B B3B B4B B6B 98.29(16) 2_656 . . . ?
B2B B3B B4B B6B 35.27(15) . . . . ?
B2B B3B B4B C6B 35.27(15) . . . . ?
B2B B3B B4B C6B 98.29(16) 2_656 . . . ?
B2B B3B B4B Cl4C 138.50(17) . . . . ?
B2B B3B B4B Cl4C -158.48(16) 2_656 . . . ?
B2B B3B B6B Cl6B 151.55(15) 2_656 . . . ?
B2B B3B B6B Cl6B 113.26(18) . . . . ?
B2B B3B B6B B1B 1.0(2) 2_656 . . . ?
B2B B3B B6B B1B -37.32(15) . . . . ?
B2B B3B B6B B2B 38.29(14) 2_656 . . . ?
B2B B3B B6B B4B -140.46(17) . . . . ?
B2B B3B B6B B4B -102.17(17) 2_656 . . . ?
B2B B3B B6B B5B -64.98(19) 2_656 . . . ?
B2B B3B B6B B5B -103.26(16) . . . . ?
B2B B3B C6B B1B 1.0(2) 2_656 . . . ?
B2B B3B C6B B1B -37.32(15) . . . . ?
B2B B3B C6B B2B 38.29(14) 2_656 . . . ?
B2B B3B C6B B4B -140.46(17) . . . . ?
B2B B3B C6B B4B -102.17(17) 2_656 . . . ?
B2B B3B C6B B5B -103.26(16) . . . . ?
B2B B3B C6B B5B -64.98(19) 2_656 . . . ?
B3B B1B B2B Cl2B -113.02(17) 2_656 . . . ?
B3B B1B B2B B2B 37.75(16) 2_656 . . 2_656 ?
B3B B1B B2B B3B 100.99(15) 2_656 . . . ?
B3B B1B B2B B6B 136.53(16) 2_656 . . . ?
B3B B1B B2B C6B 136.53(16) 2_656 . . . ?
B3B B1B B5B Cl5B 138.79(19) 2_656 . . . ?
B3B B1B B5B B4B -63.3(2) 2_656 . . . ?
B3B B1B B5B B4B 37.77(15) 2_656 . . 2_656 ?
B3B B1B B5B B5B -0.4(2) 2_656 . . 2_656 ?
B3B B1B B5B B6B -98.75(16) 2_656 . . . ?
B3B B1B B5B C6B -98.75(16) 2_656 . . . ?
B3B B1B B5B Cl5C 158.24(16) 2_656 . . . ?
B3B B1B B6B Cl6B -152.53(15) 2_656 . . . ?
B3B B1B B6B B2B -38.46(15) 2_656 . . . ?
B3B B1B B6B B3B -1.2(2) 2_656 . . . ?
B3B B1B B6B B4B 65.1(2) 2_656 . . . ?
B3B B1B B6B B5B 102.28(18) 2_656 . . . ?
B3B B1B C6B B2B -38.46(15) 2_656 . . . ?
B3B B1B C6B B3B -1.2(2) 2_656 . . . ?
B3B B1B C6B B4B 65.1(2) 2_656 . . . ?
B3B B1B C6B B5B 102.28(18) 2_656 . . . ?
B3B B2B B3B Cl3B -151.46(16) 2_656 . . . ?
B3B B2B B3B B1B -0.3(2) 2_656 . . 2_656 ?
B3B B2B B3B B2B -38.18(18) 2_656 . . 2_656 ?
B3B B2B B3B B4B 62.90(18) 2_656 . . . ?
B3B B2B B3B B6B 98.13(14) 2_656 . . . ?
B3B B2B B3B C6B 98.13(14) 2_656 . . . ?
B3B B2B B6B Cl6B -111.57(17) . . . . ?
B3B B2B B6B Cl6B 146.56(14) 2_656 . . . ?
B3B B2B B6B B1B 37.95(14) 2_656 . . . ?
B3B B2B B6B B1B 139.82(16) . . . . ?
B3B B2B B6B B3B -101.87(15) 2_656 . . . ?
B3B B2B B6B B4B -65.02(18) 2_656 . . . ?
B3B B2B B6B B4B 36.85(15) . . . . ?
B3B B2B B6B B5B 103.40(17) . . . . ?
B3B B2B B6B B5B 1.53(19) 2_656 . . . ?
B3B B2B C6B B1B 139.82(16) . . . . ?
B3B B2B C6B B1B 37.95(14) 2_656 . . . ?
B3B B2B C6B B3B -101.87(15) 2_656 . . . ?
B3B B2B C6B B4B 36.85(15) . . . . ?
B3B B2B C6B B4B -65.02(18) 2_656 . . . ?
B3B B2B C6B B5B 1.53(19) 2_656 . . . ?
B3B B2B C6B B5B 103.40(17) . . . . ?
B3B B4B B5B Cl5B 158.11(19) . . . . ?
B3B B4B B5B B1B -0.2(2) . . . . ?
B3B B4B B5B B4B -63.4(2) . . . 2_656 ?
B3B B4B B5B B5B -100.81(17) . . . 2_656 ?
B3B B4B B5B B6B 35.34(16) . . . . ?
B3B B4B B5B C6B 35.34(16) . . . . ?
B3B B4B B5B Cl5C 136.37(19) . . . . ?
B3B B4B B6B Cl6B 113.56(17) . . . . ?
B3B B4B B6B B1B -103.15(17) . . . . ?
B3B B4B B6B B2B -36.84(15) . . . . ?
B3B B4B B6B B5B -140.14(17) . . . . ?
B3B B4B C6B B1B -103.15(17) . . . . ?
B3B B4B C6B B2B -36.84(15) . . . . ?
B3B B4B C6B B5B -140.14(17) . . . . ?
B4B B1B B2B Cl2B -150.80(15) 2_656 . . . ?
B4B B1B B2B B2B 0.0(2) 2_656 . . 2_656 ?
B4B B1B B2B B3B 63.21(19) 2_656 . . . ?
B4B B1B B2B B3B -37.78(15) 2_656 . . 2_656 ?
B4B B1B B2B B6B 98.75(16) 2_656 . . . ?
B4B B1B B2B C6B 98.75(16) 2_656 . . . ?
B4B B1B B5B Cl5B 101.0(2) 2_656 . . . ?
B4B B1B B5B B4B -101.04(17) 2_656 . . . ?
B4B B1B B5B B5B -38.18(18) 2_656 . . 2_656 ?
B4B B1B B5B B6B -136.52(15) 2_656 . . . ?
B4B B1B B5B C6B -136.52(15) 2_656 . . . ?
B4B B1B B5B Cl5C 120.5(2) 2_656 . . . ?
B4B B1B B6B Cl6B 143.66(16) 2_656 . . . ?
B4B B1B B6B B2B -102.27(17) 2_656 . . . ?
B4B B1B B6B B3B -65.0(2) 2_656 . . . ?
B4B B1B B6B B4B 1.3(2) 2_656 . . . ?
B4B B1B B6B B5B 38.47(16) 2_656 . . . ?
B4B B1B C6B B2B -102.27(17) 2_656 . . . ?
B4B B1B C6B B3B -65.0(2) 2_656 . . . ?
B4B B1B C6B B4B 1.3(2) 2_656 . . . ?
B4B B1B C6B B5B 38.47(16) 2_656 . . . ?
B4B B3B B6B Cl6B -106.28(18) . . . . ?
B4B B3B B6B B1B 103.14(18) . . . . ?
B4B B3B B6B B2B 140.46(17) . . . . ?
B4B B3B B6B B5B 37.20(16) . . . . ?
B4B B3B C6B B1B 103.14(18) . . . . ?
B4B B3B C6B B2B 140.46(17) . . . . ?
B4B B3B C6B B5B 37.20(16) . . . . ?
B4B B5B B6B Cl6B -149.50(15) 2_656 . . . ?
B4B B5B B6B Cl6B 108.76(16) . . . . ?
B4B B5B B6B B1B -140.04(16) . . . . ?
B4B B5B B6B B1B -38.30(15) 2_656 . . . ?
B4B B5B B6B B2B -103.48(16) . . . . ?
B4B B5B B6B B2B -1.7(2) 2_656 . . . ?
B4B B5B B6B B3B 64.60(19) 2_656 . . . ?
B4B B5B B6B B3B -37.14(15) . . . . ?
B4B B5B B6B B4B 101.74(16) 2_656 . . . ?
B4B B5B C6B B1B -140.04(16) . . . . ?
B4B B5B C6B B1B -38.30(15) 2_656 . . . ?
B4B B5B C6B B2B -1.7(2) 2_656 . . . ?
B4B B5B C6B B2B -103.48(16) . . . . ?
B4B B5B C6B B3B 64.60(19) 2_656 . . . ?
B4B B5B C6B B3B -37.14(15) . . . . ?
B4B B5B C6B B4B 101.74(16) 2_656 . . . ?
B5B B1B B2B Cl2B 145.54(17) . . . . ?
B5B B1B B2B B2B -63.7(2) . . . 2_656 ?
B5B B1B B2B B3B -101.44(18) . . . 2_656 ?
B5B B1B B2B B3B -0.4(2) . . . . ?
B5B B1B B2B B6B 35.09(15) . . . . ?
B5B B1B B2B C6B 35.09(15) . . . . ?
B5B B1B B6B Cl6B 105.19(18) . . . . ?
B5B B1B B6B B2B -140.74(16) . . . . ?
B5B B1B B6B B3B -103.43(18) . . . . ?
B5B B1B B6B B4B -37.19(16) . . . . ?
B5B B1B C6B B2B -140.74(16) . . . . ?
B5B B1B C6B B3B -103.43(18) . . . . ?
B5B B1B C6B B4B -37.19(16) . . . . ?
B5B B4B B5B Cl5B -101.08(17) 2_656 . . . ?
B5B B4B B5B B1B 100.6(2) 2_656 . . . ?
B5B B4B B5B B4B 37.4(2) 2_656 . . 2_656 ?
B5B B4B B5B B6B 136.15(14) 2_656 . . . ?
B5B B4B B5B C6B 136.15(14) 2_656 . . . ?
B5B B4B B5B Cl5C -122.82(14) 2_656 . . . ?
B5B B4B B6B Cl6B -106.30(17) . . . . ?
B5B B4B B6B Cl6B -144.95(15) 2_656 . . . ?
B5B B4B B6B B1B -1.7(2) 2_656 . . . ?
B5B B4B B6B B1B 36.98(16) . . . . ?
B5B B4B B6B B2B 103.30(16) . . . . ?
B5B B4B B6B B2B 64.66(19) 2_656 . . . ?
B5B B4B B6B B3B 101.49(18) 2_656 . . . ?
B5B B4B B6B B3B 140.14(17) . . . . ?
B5B B4B B6B B5B -38.64(16) 2_656 . . . ?
B5B B4B C6B B1B -1.7(2) 2_656 . . . ?
B5B B4B C6B B1B 36.98(16) . . . . ?
B5B B4B C6B B2B 64.66(19) 2_656 . . . ?
B5B B4B C6B B2B 103.30(16) . . . . ?
B5B B4B C6B B3B 140.14(17) . . . . ?
B5B B4B C6B B3B 101.49(18) 2_656 . . . ?
B5B B4B C6B B5B -38.64(16) 2_656 . . . ?
B5B B5B B6B Cl6B 147.13(17) 2_656 . . . ?
B5B B5B B6B B1B -101.7(2) 2_656 . . . ?
B5B B5B B6B B2B -65.1(2) 2_656 . . . ?
B5B B5B B6B B3B 1.2(2) 2_656 . . . ?
B5B B5B B6B B4B 38.37(17) 2_656 . . . ?
B5B B5B C6B B1B -101.7(2) 2_656 . . . ?
B5B B5B C6B B2B -65.1(2) 2_656 . . . ?
B5B B5B C6B B3B 1.2(2) 2_656 . . . ?
B5B B5B C6B B4B 38.37(17) 2_656 . . . ?
B6B B1B B2B Cl2B 110.45(17) . . . . ?
B6B B1B B2B B2B -98.78(17) . . . 2_656 ?
B6B B1B B2B B3B -35.54(14) . . . . ?
B6B B1B B2B B3B -136.53(16) . . . 2_656 ?
B6B B1B B5B Cl5B -122.5(2) . . . . ?
B6B B1B B5B B4B 35.48(16) . . . . ?
B6B B1B B5B B4B 136.52(15) . . . 2_656 ?
B6B B1B B5B B5B 98.34(19) . . . 2_656 ?
B6B B2B B3B Cl3B 110.41(18) . . . . ?
B6B B2B B3B B1B -98.43(17) . . . 2_656 ?
B6B B2B B3B B2B -136.31(13) . . . 2_656 ?
B6B B2B B3B B4B -35.24(16) . . . . ?
B6B B3B B4B Cl4B 120.8(2) . . . . ?
B6B B3B B4B B1B -135.95(14) . . . 2_656 ?
B6B B3B B4B B5B -98.62(16) . . . 2_656 ?
B6B B3B B4B B5B -35.32(16) . . . . ?
B6B B4B B5B Cl5B 122.8(2) . . . . ?
B6B B4B B5B B1B -35.57(16) . . . . ?
B6B B4B B5B B4B -98.74(16) . . . 2_656 ?
B6B B4B B5B B5B -136.15(14) . . . 2_656 ?
C6B B1B B2B Cl2B 110.45(17) . . . . ?
C6B B1B B2B B2B -98.78(17) . . . 2_656 ?
C6B B1B B2B B3B -136.53(16) . . . 2_656 ?
C6B B1B B2B B3B -35.54(14) . . . . ?
C6B B1B B5B B4B 136.52(15) . . . 2_656 ?
C6B B1B B5B B4B 35.48(16) . . . . ?
C6B B1B B5B B5B 98.34(19) . . . 2_656 ?
C6B B1B B5B Cl5C -103.0(2) . . . . ?
C6B B2B B3B Cl3B 110.41(18) . . . . ?
C6B B2B B3B B1B -98.43(17) . . . 2_656 ?
C6B B2B B3B B2B -136.31(13) . . . 2_656 ?
C6B B2B B3B B4B -35.24(16) . . . . ?
C6B B3B B4B B1B -135.95(14) . . . 2_656 ?
C6B B3B B4B B5B -98.62(16) . . . 2_656 ?
C6B B3B B4B B5B -35.32(16) . . . . ?
C6B B3B B4B Cl4C 103.2(2) . . . . ?
C6B B4B B5B B1B -35.57(16) . . . . ?
C6B B4B B5B B4B -98.74(16) . . . 2_656 ?
C6B B4B B5B B5B -136.15(14) . . . 2_656 ?
C6B B4B B5B Cl5C 101.0(2) . . . . ?
F1 C4 C5 C6 179.3(2) . . . . ?
F2 C6 C7 C2 -179.2(2) . . . . ?
F3 C10 C11 C12 -179.87(17) . . . . ?
F4 C12 C13 C8 174.72(17) . . . . ?
F5 C16 C17 C18 -179.0(2) . . . . ?
F6 C18 C19 C14 179.7(2) . . . . ?
C1 C2 C3 C4 177.47(18) . . . . ?
C1 C2 C7 C6 -178.8(2) . . . . ?
C1 C8 C9 C10 175.05(18) . . . . ?
C1 C8 C13 C12 -173.06(18) . . . . ?
C1 C14 C15 C16 -175.80(19) . . . . ?
C1 C14 C19 C18 176.8(2) . . . . ?
C2 C1 C8 C9 -32.8(3) . . . . ?
C2 C1 C8 C13 143.54(19) . . . . ?
C2 C1 C14 C15 144.5(2) . . . . ?
C2 C1 C14 C19 -33.6(3) . . . . ?
C2 C3 C4 F1 -177.99(18) . . . . ?
C2 C3 C4 C5 1.4(3) . . . . ?
C3 C2 C7 C6 0.0(3) . . . . ?
C3 C4 C5 C6 -0.1(3) . . . . ?
C4 C5 C6 F2 179.3(2) . . . . ?
C4 C5 C6 C7 -1.4(4) . . . . ?
C5 C6 C7 C2 1.4(4) . . . . ?
C7 C2 C3 C4 -1.3(3) . . . . ?
C8 C1 C2 C3 153.35(19) . . . . ?
C8 C1 C2 C7 -27.9(3) . . . . ?
C8 C1 C14 C15 -37.0(3) . . . . ?
C8 C1 C14 C19 144.9(2) . . . . ?
C8 C9 C10 F3 -179.81(17) . . . . ?
C8 C9 C10 C11 -1.3(3) . . . . ?
C9 C8 C13 C12 3.3(3) . . . . ?
C9 C10 C11 C12 1.6(3) . . . . ?
C10 C11 C12 F4 -177.12(17) . . . . ?
C10 C11 C12 C13 0.7(3) . . . . ?
C11 C12 C13 C8 -3.1(3) . . . . ?
C13 C8 C9 C10 -1.3(3) . . . . ?
C14 C1 C2 C3 -28.2(3) . . . . ?
C14 C1 C2 C7 150.6(2) . . . . ?
C14 C1 C8 C9 148.75(19) . . . . ?
C14 C1 C8 C13 -34.9(3) . . . . ?
C14 C15 C16 F5 177.83(19) . . . . ?
C14 C15 C16 C17 -2.2(3) . . . . ?
C15 C14 C19 C18 -1.4(3) . . . . ?
C15 C16 C17 C18 1.0(3) . . . . ?
C16 C17 C18 F6 -179.4(2) . . . . ?
C16 C17 C18 C19 0.0(4) . . . . ?
C17 C18 C19 C14 0.2(4) . . . . ?
C19 C14 C15 C16 2.3(3) . . . . ?
F7 C23 C24 C25 -178.14(19) . . . . ?
F8 C25 C26 C21 178.97(19) . . . . ?
F9 C29 C30 C29 179.9(2) . . . 2_655 ?
C20 C21 C22 C23 178.95(17) . . . . ?
C20 C21 C26 C25 -178.46(18) . . . . ?
C20 C27 C28 C29 -179.74(13) . . . . ?
C21 C20 C21 C22 147.87(19) 2_655 . . . ?
C21 C20 C21 C26 -32.79(14) 2_655 . . . ?
C21 C20 C27 C28 -32.70(12) . . . 2_655 ?
C21 C20 C27 C28 147.30(12) 2_655 . . 2_655 ?
C21 C20 C27 C28 147.30(12) . . . . ?
C21 C20 C27 C28 -32.70(12) 2_655 . . . ?
C21 C22 C23 F7 178.37(17) . . . . ?
C21 C22 C23 C24 -0.4(3) . . . . ?
C22 C21 C26 C25 0.9(3) . . . . ?
C22 C23 C24 C25 0.6(3) . . . . ?
C23 C24 C25 F8 -179.68(19) . . . . ?
C23 C24 C25 C26 0.0(3) . . . . ?
C24 C25 C26 C21 -0.7(3) . . . . ?
C26 C21 C22 C23 -0.4(3) . . . . ?
C27 C20 C21 C22 -32.13(19) . . . . ?
C27 C20 C21 C26 147.21(14) . . . . ?
C27 C28 C29 F9 179.88(15) . . . . ?
C27 C28 C29 C30 -0.5(3) . . . . ?
C28 C27 C28 C29 0.25(13) 2_655 . . . ?
C28 C29 C30 C29 0.28(14) . . . 2_655 ?
Cl5C B5B C6B B1B 107.71(18) . . . . ?
Cl5C B5B C6B B2B 144.27(16) . . . . ?
Cl5C B5B C6B B3B -149.39(15) . . . . ?
Cl5C B5B C6B B4B -112.25(18) . . . . ?
Cl4C B4B B5B B1B -137.64(18) . . . . ?
Cl4C B4B B5B B4B 159.19(17) . . . 2_656 ?
Cl4C B4B B5B B5B 121.8(2) . . . 2_656 ?
Cl4C B4B B5B C6B -102.1(2) . . . . ?
Cl4C B4B B5B Cl5C -1.0(3) . . . . ?
Cl4C B4B C6B B1B 148.31(16) . . . . ?
Cl4C B4B C6B B2B -145.37(16) . . . . ?
Cl4C B4B C6B B3B -108.54(19) . . . . ?
Cl4C B4B C6B B5B 111.32(19) . . . . ?
